data_7701398
loop_
_publ_author_name
'Anker, Mathew David'
'Altaf, Yasir'
'Lein, Matthias'
'Coles, Martyn P.'

_publ_section_title
;
 Reactions of In--Zn Bonds with Organic Azides: Products that Result from
 Hetero- and Homo-bimetallic Behaviour
;
_journal_name_full 'Dalton Transactions'
_journal_paper_doi 10.1039/C9DT03990B
_journal_year 2019
_chemical_formula_moiety '2(C51 H75 Cd In N4 O Si2), 4(C7 H8)'
_chemical_formula_sum 'C130 H182 Cd2 In2 N8 O2 Si4'
_chemical_formula_weight 2455.66
_space_group_IT_number 14
_space_group_name_Hall '-P 2ybc'
_space_group_name_H-M_alt 'P 1 21/c 1'
_symmetry_cell_setting monoclinic
_symmetry_Int_Tables_number 14
_symmetry_space_group_name_Hall '-P 2ybc'
_symmetry_space_group_name_H-M 'P 1 21/c 1'
_atom_sites_solution_hydrogens geom
_audit_conform_dict_location ftp://ftp.iucr.org/pub/cif_core.dic
_audit_conform_dict_name cif_core.dic
_audit_conform_dict_version 2.4.3
_audit_creation_date 2019-10-17T12:34:18-00:00
_audit_creation_method 'WinGX routine CIF_UPDATE'
_audit_update_record
;
2019-10-17 deposited with the CCDC.    2019-10-21 downloaded from the CCDC.
;
_cell_angle_alpha 90
_cell_angle_beta 97.516(2)
_cell_angle_gamma 90
_cell_formula_units_Z 4
_cell_length_a 19.4689(4)
_cell_length_b 25.8520(6)
_cell_length_c 26.1441(6)
_cell_measurement_reflns_used 19998
_cell_measurement_temperature 120.00(10)
_cell_measurement_theta_max 29.005
_cell_measurement_theta_min 3.426
_cell_measurement_wavelength 0.71073
_cell_volume 13045.5(5)
_computing_cell_refinement 'CrysAlisPro 1.171.38.46 (Rigaku OD, 2015)'
_computing_data_collection 'CrysAlisPro 1.171.38.46 (Rigaku OD, 2015)'
_computing_data_reduction 'CrysAlisPro 1.171.38.46 (Rigaku OD, 2015)'
_computing_molecular_graphics 'Ortep for Windows (Farrugia, 2012)'
_computing_publication_material 'WinGX publication routines (Farrugia, 2012)'
_computing_structure_refinement 'SHELXL-2014/6 (Sheldrick, 2014)'
_diffrn_ambient_temperature 120.00(10)
_diffrn_detector 'CCD plate'
_diffrn_detector_area_resol_mean 8.0856
_diffrn_measured_fraction_theta_full 0.9969
_diffrn_measured_fraction_theta_max 0.9969
_diffrn_measurement_device 'four-circle diffractometer'
_diffrn_measurement_device_type 'SuperNova, Dual, Cu at zero, EosS2'
_diffrn_measurement_method '\w scans'
_diffrn_orient_matrix_type 'CrysAlisPro convention (1999,Acta A55,543-557)'
_diffrn_orient_matrix_UB_11 -0.0071439
_diffrn_orient_matrix_UB_12 -0.0265577
_diffrn_orient_matrix_UB_13 0.0035623
_diffrn_orient_matrix_UB_21 -0.022791
_diffrn_orient_matrix_UB_22 0.0067326
_diffrn_orient_matrix_UB_23 0.0180072
_diffrn_orient_matrix_UB_31 -0.0279429
_diffrn_orient_matrix_UB_32 0.0013121
_diffrn_orient_matrix_UB_33 -0.0202929
_diffrn_radiation_monochromator mirror
_diffrn_radiation_probe x-ray
_diffrn_radiation_type 'Mo K\a'
_diffrn_radiation_wavelength 0.71073
_diffrn_reflns_av_R_equivalents 0.0271
_diffrn_reflns_av_unetI/netI 0.0425
_diffrn_reflns_Laue_measured_fraction_full 0.997
_diffrn_reflns_Laue_measured_fraction_max 0.997
_diffrn_reflns_limit_h_max 23
_diffrn_reflns_limit_h_min -23
_diffrn_reflns_limit_k_max 31
_diffrn_reflns_limit_k_min -31
_diffrn_reflns_limit_l_max 31
_diffrn_reflns_limit_l_min -31
_diffrn_reflns_number 71152
_diffrn_reflns_point_group_measured_fraction_full 0.997
_diffrn_reflns_point_group_measured_fraction_max 0.997
_diffrn_reflns_theta_full 25.2956
_diffrn_reflns_theta_max 25.349
_diffrn_reflns_theta_min 3.2411
_diffrn_source 'micro-focus sealed X-ray tube'
_exptl_absorpt_coefficient_mu 0.754
_exptl_absorpt_correction_T_max 1
_exptl_absorpt_correction_T_min 0.467
_exptl_absorpt_correction_type gaussian
_exptl_absorpt_process_details
;
        CrysAlisPro 1.171.38.46 (Rigaku Oxford Diffraction, 2015)
Numerical absorption correction based on gaussian integration over
                        a multifaceted crystal model
        Empirical absorption correction using spherical harmonics,
 implemented in SCALE3 ABSPACK scaling algorithm.
;
_exptl_crystal_colour colourless
_exptl_crystal_density_diffrn 1.25
_exptl_crystal_density_method 'not measured'
_exptl_crystal_description block
_exptl_crystal_F_000 5136
_exptl_crystal_size_max 0.301
_exptl_crystal_size_mid 0.272
_exptl_crystal_size_min 0.165
_refine_diff_density_max 1.069
_refine_diff_density_min -0.805
_refine_diff_density_rms 0.086
_refine_ls_extinction_method none
_refine_ls_goodness_of_fit_ref 1.041
_refine_ls_hydrogen_treatment constr
_refine_ls_matrix_type full
_refine_ls_number_constraints 0
_refine_ls_number_parameters 1275
_refine_ls_number_reflns 23835
_refine_ls_number_restraints 0
_refine_ls_restrained_S_all 1.041
_refine_ls_R_factor_all 0.0696
_refine_ls_R_factor_gt 0.0456
_refine_ls_shift/su_max 0.001
_refine_ls_shift/su_mean 0
_refine_ls_structure_factor_coef Fsqd
_refine_ls_weighting_details 'w=1/[\s^2^(Fo^2^)+(0.0271P)^2^+42.1219P] where P=(Fo^2^+2Fc^2^)/3'
_refine_ls_weighting_scheme calc
_refine_ls_wR_factor_gt 0.0952
_refine_ls_wR_factor_ref 0.1086
_reflns_number_gt 17491
_reflns_number_total 23835
_reflns_threshold_expression 'I > 2\s(I)'
_cod_data_source_file c9dt03990b2.cif
_cod_data_source_block Compound-3
_cod_database_code 7701398

loop_
_symmetry_equiv_pos_as_xyz
'x, y, z'
'-x, y+1/2, -z+1/2'
'-x, -y, -z'
'x, -y-1/2, z-1/2'

loop_
_atom_site_label
_atom_site_type_symbol
_atom_site_fract_x
_atom_site_fract_y
_atom_site_fract_z
_atom_site_U_iso_or_equiv
_atom_site_adp_type
_atom_site_occupancy
_atom_site_calc_flag
_atom_site_disorder_assembly
_atom_site_disorder_group
In1 In -0.00727(2) 0.07557(2) 0.25099(2) 0.01558(7) Uani 1 d . .
In2 In 0.49083(2) 0.32422(2) 0.24697(2) 0.01492(7) Uani 1 d . .
Cd1 Cd -0.01287(2) 0.17784(2) 0.24979(2) 0.01863(7) Uani 1 d . .
Cd2 Cd 0.48409(2) 0.42632(2) 0.24703(2) 0.01822(7) Uani 1 d . .
Si1 Si 0.07547(6) -0.03585(4) 0.24892(5) 0.0257(3) Uani 1 d . .
Si2 Si -0.08061(6) -0.04132(4) 0.25911(4) 0.0212(2) Uani 1 d . .
Si3 Si 0.58388(5) 0.21835(4) 0.23181(4) 0.0211(2) Uani 1 d . .
Si4 Si 0.43544(5) 0.20350(4) 0.25813(4) 0.0192(2) Uani 1 d . .
O1 O -0.00127(14) -0.05992(10) 0.25334(11) 0.0272(7) Uani 1 d . .
O2 O 0.51408(14) 0.18933(10) 0.24629(11) 0.0243(6) Uani 1 d . .
N1 N 0.06624(15) 0.02645(12) 0.22645(12) 0.0191(7) Uani 1 d . .
N2 N -0.07704(15) 0.02299(12) 0.27555(12) 0.0185(7) Uani 1 d . .
N3 N -0.00780(18) 0.23648(12) 0.30892(11) 0.0225(7) Uani 1 d . .
N4 N -0.02161(18) 0.23580(12) 0.18945(11) 0.0226(7) Uani 1 d . .
N5 N 0.56141(15) 0.27984(12) 0.21267(12) 0.0185(7) Uani 1 d . .
N6 N 0.43310(15) 0.26684(11) 0.27763(11) 0.0168(7) Uani 1 d . .
N7 N 0.49525(16) 0.48324(12) 0.30794(11) 0.0198(7) Uani 1 d . .
N8 N 0.46282(17) 0.48525(12) 0.18869(12) 0.0215(7) Uani 1 d . .
C1 C 0.1019(2) 0.04364(15) 0.18493(16) 0.0232(9) Uani 1 d . .
C2 C 0.1688(2) 0.06492(17) 0.19531(17) 0.0297(10) Uani 1 d . .
C3 C 0.2022(2) 0.08038(19) 0.1534(2) 0.0419(12) Uani 1 d . .
H3 H 0.2475 0.0946 0.1598 0.05 Uiso 1 calc . .
C4 C 0.1708(3) 0.0754(2) 0.1036(2) 0.0460(13) Uani 1 d . .
H4 H 0.1945 0.086 0.0758 0.055 Uiso 1 calc . .
C5 C 0.1048(3) 0.05505(19) 0.09388(18) 0.0402(12) Uani 1 d . .
H5 H 0.0832 0.0522 0.0592 0.048 Uiso 1 calc . .
C6 C 0.0693(2) 0.03862(16) 0.13365(16) 0.0283(10) Uani 1 d . .
C7 C 0.2042(2) 0.07245(18) 0.24982(18) 0.0348(11) Uani 1 d . .
H7 H 0.1759 0.0541 0.2734 0.042 Uiso 1 calc . .
C8 C 0.2060(2) 0.12972(19) 0.26448(19) 0.0403(12) Uani 1 d . .
H8C H 0.1586 0.1433 0.2609 0.06 Uiso 1 calc . .
H8B H 0.2329 0.1489 0.2416 0.06 Uiso 1 calc . .
H8A H 0.2275 0.1337 0.3003 0.06 Uiso 1 calc . .
C9 C 0.2773(2) 0.0494(2) 0.2585(2) 0.0517(14) Uani 1 d . .
H9C H 0.3073 0.0683 0.2377 0.078 Uiso 1 calc . .
H9B H 0.2754 0.0129 0.2482 0.078 Uiso 1 calc . .
H9A H 0.2959 0.0522 0.2951 0.078 Uiso 1 calc . .
C10 C -0.0030(2) 0.01705(17) 0.12180(16) 0.0312(10) Uani 1 d . .
H10 H -0.0129 -0.0027 0.1529 0.037 Uiso 1 calc . .
C11 C -0.0566(2) 0.0605(2) 0.11310(19) 0.0434(12) Uani 1 d . .
H11C H -0.0498 0.0798 0.0819 0.065 Uiso 1 calc . .
H11B H -0.051 0.084 0.1428 0.065 Uiso 1 calc . .
H11A H -0.1033 0.0457 0.1091 0.065 Uiso 1 calc . .
C12 C -0.0120(3) -0.0205(2) 0.0760(2) 0.0607(16) Uani 1 d . .
H12C H 0.0227 -0.0481 0.0819 0.091 Uiso 1 calc . .
H12B H -0.0058 -0.0017 0.0443 0.091 Uiso 1 calc . .
H12A H -0.0585 -0.0355 0.0725 0.091 Uiso 1 calc . .
C13 C 0.1188(2) -0.07526(17) 0.2032(2) 0.0411(12) Uani 1 d . .
H13C H 0.0905 -0.0752 0.1693 0.062 Uiso 1 calc . .
H13B H 0.1242 -0.1108 0.216 0.062 Uiso 1 calc . .
H13A H 0.1645 -0.0606 0.2002 0.062 Uiso 1 calc . .
C14 C 0.1246(3) -0.04009(19) 0.3151(2) 0.0481(14) Uani 1 d . .
H14C H 0.1247 -0.076 0.3272 0.072 Uiso 1 calc . .
H14B H 0.1026 -0.0179 0.3386 0.072 Uiso 1 calc . .
H14A H 0.1724 -0.0286 0.3142 0.072 Uiso 1 calc . .
C15 C -0.1333(2) -0.05682(17) 0.19593(16) 0.0335(10) Uani 1 d . .
H15C H -0.1275 -0.0934 0.1878 0.05 Uiso 1 calc . .
H15B H -0.1177 -0.0354 0.1688 0.05 Uiso 1 calc . .
H15A H -0.1822 -0.0497 0.1981 0.05 Uiso 1 calc . .
C16 C -0.1170(2) -0.08072(17) 0.30891(17) 0.0330(10) Uani 1 d . .
H16C H -0.0856 -0.0792 0.3414 0.049 Uiso 1 calc . .
H16B H -0.1221 -0.1167 0.2972 0.049 Uiso 1 calc . .
H16A H -0.1624 -0.0669 0.3143 0.049 Uiso 1 calc . .
C17 C -0.1307(4) 0.0466(3) 0.3009(3) 0.0208(16) Uani 0.726(9) d A 1
C18 C -0.1908(3) 0.0683(3) 0.2741(4) 0.0259(16) Uani 0.726(9) d A 1
C19 C -0.2392(4) 0.0925(3) 0.3008(4) 0.047(2) Uani 0.726(9) d A 1
H19 H -0.2798 0.107 0.2822 0.056 Uiso 0.726(9) calc A 1
C20 C -0.2288(4) 0.0956(4) 0.3539(4) 0.056(3) Uani 0.726(9) d A 1
H20 H -0.2617 0.1129 0.3717 0.067 Uiso 0.726(9) calc A 1
C21 C -0.1705(6) 0.0736(4) 0.3815(4) 0.052(3) Uani 0.726(9) d A 1
H21 H -0.164 0.0754 0.4181 0.063 Uiso 0.726(9) calc A 1
C22 C -0.1214(4) 0.0487(3) 0.3558(3) 0.0293(17) Uani 0.726(9) d A 1
C23 C -0.2037(3) 0.0679(2) 0.2155(3) 0.0288(16) Uani 0.726(9) d A 1
H23 H -0.1666 0.0463 0.2032 0.035 Uiso 0.726(9) calc A 1
C24 C -0.1988(4) 0.1219(3) 0.1926(3) 0.044(2) Uani 0.726(9) d A 1
H24A H -0.2075 0.1198 0.1549 0.066 Uiso 0.726(9) calc A 1
H24B H -0.2335 0.1445 0.2051 0.066 Uiso 0.726(9) calc A 1
H24C H -0.1524 0.136 0.2031 0.066 Uiso 0.726(9) calc A 1
C25 C -0.2733(3) 0.0429(3) 0.1954(3) 0.047(2) Uani 0.726(9) d A 1
H25A H -0.2798 0.0434 0.1575 0.071 Uiso 0.726(9) calc A 1
H25B H -0.2738 0.0071 0.2075 0.071 Uiso 0.726(9) calc A 1
H25C H -0.3109 0.0623 0.2081 0.071 Uiso 0.726(9) calc A 1
C26 C -0.0576(5) 0.0260(3) 0.3866(3) 0.0395(19) Uani 0.726(9) d A 1
H26 H -0.0378 0.0004 0.3639 0.047 Uiso 0.726(9) calc A 1
C27 C -0.0018(5) 0.0676(3) 0.4013(3) 0.061(3) Uani 0.726(9) d A 1
H27A H 0.0388 0.0516 0.4213 0.092 Uiso 0.726(9) calc A 1
H27B H 0.0115 0.0831 0.3699 0.092 Uiso 0.726(9) calc A 1
H27C H -0.0204 0.0944 0.4222 0.092 Uiso 0.726(9) calc A 1
C28 C -0.0744(6) -0.0037(4) 0.4345(3) 0.081(3) Uani 0.726(9) d A 1
H28A H -0.0315 -0.0177 0.4532 0.121 Uiso 0.726(9) calc A 1
H28B H -0.096 0.0199 0.457 0.121 Uiso 0.726(9) calc A 1
H28C H -0.1063 -0.0321 0.4237 0.121 Uiso 0.726(9) calc A 1
C17A C -0.1142(10) 0.0395(8) 0.3154(8) 0.012(5) Uiso 0.274(9) d A 2
C18A C -0.1781(13) 0.0621(9) 0.2971(9) 0.031(6) Uiso 0.274(9) d A 2
C19A C -0.2214(11) 0.0820(8) 0.3338(10) 0.032(5) Uiso 0.274(9) d A 2
H19A H -0.2654 0.0971 0.3228 0.038 Uiso 0.274(9) calc A 2
C20A C -0.1967(16) 0.0779(12) 0.3832(13) 0.042(8) Uiso 0.274(9) d A 2
H20A H -0.225 0.0897 0.4078 0.05 Uiso 0.274(9) calc A 2
C21A C -0.1322(11) 0.0577(8) 0.4016(8) 0.039(5) Uiso 0.274(9) d A 2
H21A H -0.1169 0.0573 0.4376 0.047 Uiso 0.274(9) calc A 2
C22A C -0.0907(13) 0.0383(8) 0.3682(9) 0.026(5) Uiso 0.274(9) d A 2
C23A C -0.2050(9) 0.0671(7) 0.2433(10) 0.022(4) Uiso 0.274(9) d A 2
H23A H -0.1736 0.0475 0.223 0.026 Uiso 0.274(9) calc A 2
C24A C -0.2076(10) 0.1252(8) 0.2236(8) 0.041(5) Uiso 0.274(9) d A 2
H24D H -0.2263 0.1261 0.1869 0.061 Uiso 0.274(9) calc A 2
H24E H -0.2373 0.1456 0.2434 0.061 Uiso 0.274(9) calc A 2
H24F H -0.1607 0.1397 0.2283 0.061 Uiso 0.274(9) calc A 2
C25A C -0.2808(11) 0.0441(9) 0.2294(9) 0.054(6) Uiso 0.274(9) d A 2
H25D H -0.2961 0.0487 0.1924 0.081 Uiso 0.274(9) calc A 2
H25E H -0.2804 0.0071 0.2379 0.081 Uiso 0.274(9) calc A 2
H25F H -0.3127 0.0622 0.2493 0.081 Uiso 0.274(9) calc A 2
C26A C -0.0201(10) 0.0155(7) 0.3845(6) 0.024(4) Uiso 0.274(9) d A 2
H26A H -0.0065 -0.0059 0.3556 0.029 Uiso 0.274(9) calc A 2
C27A C 0.0344(11) 0.0595(9) 0.3975(8) 0.044(6) Uiso 0.274(9) d A 2
H27D H 0.0801 0.0442 0.408 0.066 Uiso 0.274(9) calc A 2
H27E H 0.0361 0.0812 0.3669 0.066 Uiso 0.274(9) calc A 2
H27F H 0.0212 0.0808 0.4257 0.066 Uiso 0.274(9) calc A 2
C28A C -0.0199(12) -0.0191(9) 0.4333(8) 0.052(6) Uiso 0.274(9) d A 2
H28D H 0.0266 -0.0334 0.443 0.078 Uiso 0.274(9) calc A 2
H28E H -0.033 0.0018 0.4617 0.078 Uiso 0.274(9) calc A 2
H28F H -0.0532 -0.0474 0.4257 0.078 Uiso 0.274(9) calc A 2
C29 C -0.0061(2) 0.28678(15) 0.29855(14) 0.0239(9) Uani 1 d . .
C30 C -0.0098(2) 0.30789(17) 0.24898(14) 0.0286(10) Uani 1 d . .
H30 H -0.0065 0.3445 0.2488 0.034 Uiso 1 calc . .
C31 C -0.0172(2) 0.28618(15) 0.19994(14) 0.0256(9) Uani 1 d . .
C32 C -0.0004(3) 0.32478(16) 0.34314(15) 0.0326(11) Uani 1 d . .
H32C H 0.0379 0.3145 0.3693 0.049 Uiso 1 calc . .
H32B H -0.0438 0.3248 0.3584 0.049 Uiso 1 calc . .
H32A H 0.0083 0.3595 0.3305 0.049 Uiso 1 calc . .
C33 C -0.0188(3) 0.32365(15) 0.15508(15) 0.0351(11) Uani 1 d . .
H33C H -0.0617 0.3187 0.1314 0.053 Uiso 1 calc . .
H33B H 0.0211 0.3172 0.1367 0.053 Uiso 1 calc . .
H33A H -0.0169 0.3592 0.1682 0.053 Uiso 1 calc . .
C34 C -0.0054(2) 0.22030(15) 0.36161(14) 0.0215(9) Uani 1 d . .
C35 C -0.0679(2) 0.21150(16) 0.38163(15) 0.0281(9) Uani 1 d . .
C36 C -0.0645(2) 0.19652(18) 0.43308(16) 0.0333(10) Uani 1 d . .
H36 H -0.1064 0.1906 0.447 0.04 Uiso 1 calc . .
C37 C -0.0026(3) 0.19002(17) 0.46452(15) 0.0331(11) Uani 1 d . .
C38 C 0.0585(2) 0.19862(17) 0.44349(15) 0.0321(10) Uani 1 d . .
H38 H 0.1016 0.1943 0.4647 0.039 Uiso 1 calc . .
C39 C 0.0581(2) 0.21340(16) 0.39211(15) 0.0279(9) Uani 1 d . .
C40 C -0.1369(2) 0.2180(2) 0.34846(18) 0.0440(12) Uani 1 d . .
H40C H -0.1744 0.2135 0.3697 0.066 Uiso 1 calc . .
H40B H -0.1415 0.1921 0.3209 0.066 Uiso 1 calc . .
H40A H -0.1397 0.2528 0.3333 0.066 Uiso 1 calc . .
C41 C -0.0003(3) 0.1743(2) 0.52029(16) 0.0478(14) Uani 1 d . .
H41C H -0.0217 0.1402 0.5222 0.072 Uiso 1 calc . .
H41B H -0.0257 0.1997 0.5384 0.072 Uiso 1 calc . .
H41A H 0.048 0.1728 0.5365 0.072 Uiso 1 calc . .
C42 C 0.1252(2) 0.2216(2) 0.37003(18) 0.0436(12) Uani 1 d . .
H42C H 0.1262 0.2568 0.3561 0.065 Uiso 1 calc . .
H42B H 0.1286 0.1965 0.3424 0.065 Uiso 1 calc . .
H42A H 0.1644 0.217 0.3973 0.065 Uiso 1 calc . .
C43 C -0.0284(2) 0.21901(14) 0.13692(14) 0.0209(8) Uani 1 d . .
C44 C -0.0932(2) 0.21677(16) 0.10736(15) 0.0260(9) Uani 1 d . .
C45 C -0.0978(2) 0.19869(17) 0.05657(16) 0.0310(10) Uani 1 d . .
H45 H -0.142 0.1971 0.0363 0.037 Uiso 1 calc . .
C46 C -0.0402(2) 0.18317(16) 0.03496(15) 0.0293(10) Uani 1 d . .
C47 C 0.0235(2) 0.18561(16) 0.06521(15) 0.0287(10) Uani 1 d . .
H47 H 0.0637 0.1752 0.0508 0.034 Uiso 1 calc . .
C48 C 0.0306(2) 0.20286(16) 0.11599(15) 0.0252(9) Uani 1 d . .
C49 C -0.1581(2) 0.2343(2) 0.12818(19) 0.0434(12) Uani 1 d . .
H49C H -0.1609 0.2721 0.1269 0.065 Uiso 1 calc . .
H49B H -0.1567 0.2227 0.164 0.065 Uiso 1 calc . .
H49A H -0.1987 0.2194 0.1072 0.065 Uiso 1 calc . .
C50 C -0.0458(3) 0.1639(2) -0.02008(17) 0.0472(13) Uani 1 d . .
H50A H 0.0004 0.1548 -0.0283 0.071 Uiso 0.5 calc . .
H50B H -0.0758 0.1333 -0.024 0.071 Uiso 0.5 calc . .
H50C H -0.0657 0.1911 -0.0436 0.071 Uiso 0.5 calc . .
H50D H -0.0944 0.1647 -0.0356 0.071 Uiso 0.5 calc . .
H50E H -0.0183 0.1861 -0.0399 0.071 Uiso 0.5 calc . .
H50F H -0.0284 0.1283 -0.0203 0.071 Uiso 0.5 calc . .
C51 C 0.1010(2) 0.2050(2) 0.14732(18) 0.0439(13) Uani 1 d . .
H51C H 0.1104 0.2404 0.1598 0.066 Uiso 1 calc . .
H51B H 0.1363 0.1947 0.1258 0.066 Uiso 1 calc . .
H51A H 0.1024 0.1815 0.1768 0.066 Uiso 1 calc . .
C52 C 0.5899(2) 0.30485(15) 0.17137(15) 0.0230(9) Uani 1 d . .
C53 C 0.5536(2) 0.30181(17) 0.12073(16) 0.0306(10) Uani 1 d . .
C54 C 0.5809(3) 0.3274(2) 0.08104(18) 0.0448(13) Uani 1 d . .
H54 H 0.5571 0.3258 0.047 0.054 Uiso 1 calc . .
C55 C 0.6417(3) 0.3551(2) 0.0903(2) 0.0526(15) Uani 1 d . .
H55 H 0.659 0.3727 0.0627 0.063 Uiso 1 calc . .
C56 C 0.6770(3) 0.35731(19) 0.1387(2) 0.0446(13) Uani 1 d . .
H56 H 0.7193 0.376 0.1443 0.054 Uiso 1 calc . .
C57 C 0.6524(2) 0.33261(17) 0.18019(17) 0.0309(10) Uani 1 d . .
C58 C 0.4857(2) 0.27283(18) 0.11033(16) 0.0332(10) Uani 1 d . .
H58 H 0.4846 0.247 0.1387 0.04 Uiso 1 calc . .
C59 C 0.4243(2) 0.30979(19) 0.11230(18) 0.0407(12) Uani 1 d . .
H59A H 0.4289 0.3271 0.1459 0.061 Uiso 1 calc . .
H59B H 0.3809 0.2901 0.1073 0.061 Uiso 1 calc . .
H59C H 0.4239 0.3357 0.0849 0.061 Uiso 1 calc . .
C60 C 0.4758(3) 0.2432(2) 0.05913(19) 0.0562(15) Uani 1 d . .
H60A H 0.4726 0.2678 0.0304 0.084 Uiso 1 calc . .
H60B H 0.4331 0.2228 0.0567 0.084 Uiso 1 calc . .
H60C H 0.5154 0.2201 0.0575 0.084 Uiso 1 calc . .
C61 C 0.6922(2) 0.33741(17) 0.23355(18) 0.0325(10) Uani 1 d . .
H61 H 0.6667 0.3169 0.2575 0.039 Uiso 1 calc . .
C62 C 0.6943(2) 0.39350(19) 0.2521(2) 0.0443(13) Uani 1 d . .
H62A H 0.7195 0.4146 0.2296 0.066 Uiso 1 calc . .
H62B H 0.7179 0.3952 0.2876 0.066 Uiso 1 calc . .
H62C H 0.6469 0.4066 0.2511 0.066 Uiso 1 calc . .
C63 C 0.7652(2) 0.31473(19) 0.2366(2) 0.0455(13) Uani 1 d . .
H63A H 0.7625 0.2793 0.2231 0.068 Uiso 1 calc . .
H63B H 0.7868 0.3144 0.2726 0.068 Uiso 1 calc . .
H63C H 0.793 0.336 0.216 0.068 Uiso 1 calc . .
C64 C 0.6190(2) 0.18406(17) 0.17832(17) 0.0320(10) Uani 1 d . .
H64A H 0.6337 0.1492 0.1896 0.048 Uiso 1 calc . .
H64B H 0.6588 0.2032 0.1687 0.048 Uiso 1 calc . .
H64C H 0.5831 0.1817 0.1485 0.048 Uiso 1 calc . .
C65 C 0.6485(2) 0.21418(17) 0.29127(17) 0.0327(10) Uani 1 d . .
H65A H 0.6342 0.2371 0.3179 0.049 Uiso 1 calc . .
H65B H 0.6941 0.2248 0.2831 0.049 Uiso 1 calc . .
H65C H 0.6509 0.1785 0.304 0.049 Uiso 1 calc . .
C66 C 0.4113(2) 0.15950(16) 0.30930(17) 0.0305(10) Uani 1 d . .
H66A H 0.4158 0.1235 0.2985 0.046 Uiso 1 calc . .
H66B H 0.3633 0.1662 0.3149 0.046 Uiso 1 calc . .
H66C H 0.4422 0.1656 0.3414 0.046 Uiso 1 calc . .
C67 C 0.3774(2) 0.18928(17) 0.19703(17) 0.0322(10) Uani 1 d . .
H67A H 0.3873 0.2136 0.1702 0.048 Uiso 1 calc . .
H67B H 0.3289 0.193 0.2029 0.048 Uiso 1 calc . .
H67C H 0.3855 0.1538 0.186 0.048 Uiso 1 calc . .
C68 C 0.4007(2) 0.28094(14) 0.32167(14) 0.0200(8) Uani 1 d . .
C69 C 0.3302(2) 0.29568(16) 0.31553(16) 0.0265(9) Uani 1 d . .
C70 C 0.3003(2) 0.30871(18) 0.35938(18) 0.0373(11) Uani 1 d . .
H70 H 0.2528 0.3182 0.3558 0.045 Uiso 1 calc . .
C71 C 0.3378(3) 0.3082(2) 0.40766(18) 0.0439(13) Uani 1 d . .
H71 H 0.3163 0.3172 0.437 0.053 Uiso 1 calc . .
C72 C 0.4068(3) 0.29458(19) 0.41315(17) 0.0397(12) Uani 1 d . .
H72 H 0.4328 0.2949 0.4465 0.048 Uiso 1 calc . .
C73 C 0.4390(2) 0.28038(17) 0.37110(16) 0.0279(9) Uani 1 d . .
C74 C 0.2886(2) 0.29907(18) 0.26272(18) 0.0340(11) Uani 1 d . .
H74 H 0.3116 0.2763 0.2391 0.041 Uiso 1 calc . .
C75 C 0.2136(3) 0.2810(2) 0.2607(2) 0.0569(16) Uani 1 d . .
H75A H 0.2127 0.2463 0.2758 0.085 Uiso 1 calc . .
H75B H 0.1918 0.2799 0.2247 0.085 Uiso 1 calc . .
H75C H 0.1882 0.3051 0.2803 0.085 Uiso 1 calc . .
C76 C 0.2894(2) 0.3540(2) 0.2419(2) 0.0456(13) Uani 1 d . .
H76A H 0.2663 0.3772 0.2639 0.068 Uiso 1 calc . .
H76B H 0.2649 0.355 0.2067 0.068 Uiso 1 calc . .
H76C H 0.3374 0.3653 0.2417 0.068 Uiso 1 calc . .
C77 C 0.5154(2) 0.26642(18) 0.37864(16) 0.0324(10) Uani 1 d . .
H77 H 0.5251 0.2474 0.3471 0.039 Uiso 1 calc . .
C78 C 0.5364(3) 0.2308(2) 0.4249(2) 0.0581(16) Uani 1 d . .
H78A H 0.5354 0.2503 0.4569 0.087 Uiso 1 calc . .
H78B H 0.5833 0.2176 0.4235 0.087 Uiso 1 calc . .
H78C H 0.5039 0.2018 0.4238 0.087 Uiso 1 calc . .
C79 C 0.5603(2) 0.3151(2) 0.38276(19) 0.0432(12) Uani 1 d . .
H79A H 0.5478 0.3367 0.3522 0.065 Uiso 1 calc . .
H79B H 0.6092 0.3053 0.385 0.065 Uiso 1 calc . .
H79C H 0.5527 0.3345 0.4137 0.065 Uiso 1 calc . .
C80 C 0.4846(2) 0.53349(14) 0.29872(14) 0.0198(8) Uani 1 d . .
C81 C 0.4678(2) 0.55593(16) 0.24995(14) 0.0223(9) Uani 1 d . .
H81 H 0.462 0.5924 0.2509 0.027 Uiso 1 calc . .
C82 C 0.4579(2) 0.53513(15) 0.20003(14) 0.0205(8) Uani 1 d . .
C83 C 0.4889(2) 0.57030(16) 0.34408(15) 0.0297(10) Uani 1 d . .
H83A H 0.4486 0.5653 0.3624 0.045 Uiso 1 calc . .
H83B H 0.4896 0.606 0.3316 0.045 Uiso 1 calc . .
H83C H 0.5314 0.5634 0.3676 0.045 Uiso 1 calc . .
C84 C 0.4388(2) 0.57316(15) 0.15646(15) 0.0291(10) Uani 1 d . .
H84A H 0.4721 0.5703 0.1315 0.044 Uiso 1 calc . .
H84B H 0.4399 0.6084 0.1704 0.044 Uiso 1 calc . .
H84C H 0.3922 0.5654 0.1393 0.044 Uiso 1 calc . .
C85 C 0.5114(2) 0.46630(14) 0.36047(14) 0.0210(9) Uani 1 d . .
C86 C 0.4585(2) 0.44654(16) 0.38630(15) 0.0249(9) Uani 1 d . .
C87 C 0.4745(2) 0.43221(17) 0.43795(16) 0.0313(10) Uani 1 d . .
H87 H 0.4387 0.4191 0.4558 0.038 Uiso 1 calc . .
C88 C 0.5408(3) 0.43651(18) 0.46378(16) 0.0347(11) Uani 1 d . .
C89 C 0.5928(2) 0.45420(17) 0.43685(16) 0.0321(10) Uani 1 d . .
H89 H 0.6388 0.4563 0.454 0.038 Uiso 1 calc . .
C90 C 0.5795(2) 0.46897(16) 0.38529(15) 0.0260(9) Uani 1 d . .
C91 C 0.3860(2) 0.4406(2) 0.35956(18) 0.0413(12) Uani 1 d . .
H91A H 0.3718 0.4725 0.3408 0.062 Uiso 1 calc . .
H91B H 0.3546 0.4337 0.3852 0.062 Uiso 1 calc . .
H91C H 0.3842 0.4117 0.3352 0.062 Uiso 1 calc . .
C92 C 0.5553(3) 0.4221(2) 0.52057(18) 0.0583(16) Uani 1 d . .
H92A H 0.5172 0.4344 0.5385 0.087 Uiso 1 calc . .
H92B H 0.5987 0.4383 0.5358 0.087 Uiso 1 calc . .
H92C H 0.5593 0.3845 0.524 0.087 Uiso 1 calc . .
C93 C 0.6373(2) 0.48828(19) 0.35711(17) 0.0374(11) Uani 1 d . .
H93A H 0.6814 0.4859 0.3799 0.056 Uiso 1 calc . .
H93B H 0.6285 0.5244 0.3469 0.056 Uiso 1 calc . .
H93C H 0.6396 0.4671 0.3263 0.056 Uiso 1 calc . .
C94 C 0.4558(2) 0.47001(14) 0.13566(14) 0.0230(9) Uani 1 d . .
C95 C 0.3910(2) 0.45488(16) 0.10997(16) 0.0302(10) Uani 1 d . .
C96 C 0.3873(3) 0.43825(17) 0.05904(17) 0.0363(11) Uani 1 d . .
H96 H 0.3437 0.4278 0.0415 0.044 Uiso 1 calc . .
C97 C 0.4447(3) 0.43636(17) 0.03314(16) 0.0393(12) Uani 1 d . .
C98 C 0.5081(3) 0.45191(18) 0.05910(16) 0.0362(11) Uani 1 d . .
H98 H 0.5479 0.4513 0.0416 0.043 Uiso 1 calc . .
C99 C 0.5149(2) 0.46842(16) 0.11031(15) 0.0286(10) Uani 1 d . .
C100 C 0.3272(2) 0.4561(2) 0.13687(18) 0.0405(12) Uani 1 d . .
H10A H 0.2874 0.4433 0.1134 0.061 Uiso 1 calc . .
H10B H 0.3182 0.4917 0.1471 0.061 Uiso 1 calc . .
H10C H 0.3343 0.4341 0.1676 0.061 Uiso 1 calc . .
C101 C 0.4394(3) 0.4168(2) -0.02200(18) 0.0586(17) Uani 1 d . .
H10D H 0.4817 0.426 -0.0366 0.088 Uiso 1 calc . .
H10E H 0.3993 0.4327 -0.0426 0.088 Uiso 1 calc . .
H10F H 0.434 0.3791 -0.0223 0.088 Uiso 1 calc . .
C102 C 0.5843(2) 0.4851(2) 0.13774(18) 0.0402(12) Uani 1 d . .
H10G H 0.6195 0.4816 0.1144 0.06 Uiso 1 calc . .
H10H H 0.5968 0.4633 0.1682 0.06 Uiso 1 calc . .
H10I H 0.5818 0.5213 0.1484 0.06 Uiso 1 calc . .
C1A C 0.7668(3) 0.37821(19) 0.43941(17) 0.109(3) Uiso 1 d . .
C2A C 0.7973(3) 0.4269(2) 0.44254(18) 0.082(2) Uiso 1 d . .
H2A H 0.8167 0.4405 0.4138 0.099 Uiso 1 calc . .
C3A C 0.7996(3) 0.45564(16) 0.4876(2) 0.091(2) Uiso 1 d . .
H3A H 0.8205 0.4889 0.4898 0.109 Uiso 1 calc . .
C4A C 0.7713(3) 0.4357(2) 0.52963(17) 0.129(3) Uiso 1 d . .
H4A H 0.7728 0.4554 0.5605 0.155 Uiso 1 calc . .
C5A C 0.7407(3) 0.3871(2) 0.52649(17) 0.122(3) Uiso 1 d . .
H5A H 0.7213 0.3734 0.5552 0.147 Uiso 1 calc . .
C6A C 0.7384(2) 0.35829(16) 0.4814(2) 0.0723(18) Uiso 1 d . .
H6A H 0.7175 0.325 0.4792 0.087 Uiso 1 calc . .
C7A C 0.7678(7) 0.3531(5) 0.3973(5) 0.180(5) Uiso 1 d . .
H7A1 H 0.7448 0.3197 0.3997 0.269 Uiso 0.5 calc . .
H7A2 H 0.7434 0.373 0.3686 0.269 Uiso 0.5 calc . .
H7A3 H 0.8159 0.3476 0.3913 0.269 Uiso 0.5 calc . .
H7A4 H 0.7912 0.3738 0.3734 0.269 Uiso 0.5 calc . .
H7A5 H 0.7927 0.3205 0.4045 0.269 Uiso 0.5 calc . .
H7A6 H 0.7202 0.3459 0.3817 0.269 Uiso 0.5 calc . .
C1B C 0.2572(3) 0.6486(3) 0.0107(2) 0.0609(16) Uiso 1 d . .
C2B C 0.2079(4) 0.6253(3) -0.0217(3) 0.0729(19) Uiso 1 d . .
H2B H 0.17 0.6448 -0.0382 0.087 Uiso 1 calc . .
C3B C 0.2125(4) 0.5712(3) -0.0314(3) 0.088(2) Uiso 1 d . .
H3B H 0.1778 0.5544 -0.0545 0.105 Uiso 1 calc . .
C4B C 0.2663(4) 0.5445(3) -0.0076(3) 0.0744(19) Uiso 1 d . .
H4B H 0.2684 0.5083 -0.0136 0.089 Uiso 1 calc . .
C5B C 0.3184(3) 0.5672(2) 0.0251(2) 0.0633(16) Uiso 1 d . .
H5B H 0.3569 0.5476 0.0405 0.076 Uiso 1 calc . .
C6B C 0.3132(3) 0.6192(2) 0.0349(2) 0.0584(15) Uiso 1 d . .
H6B H 0.3479 0.6356 0.0583 0.07 Uiso 1 calc . .
C7B C 0.2580(4) 0.7048(3) 0.0211(3) 0.092(2) Uiso 1 d . .
H7B1 H 0.2986 0.7133 0.046 0.138 Uiso 0.5 calc . .
H7B2 H 0.2603 0.7237 -0.0111 0.138 Uiso 0.5 calc . .
H7B3 H 0.2157 0.7145 0.0354 0.138 Uiso 0.5 calc . .
H7B4 H 0.2179 0.721 0.0009 0.138 Uiso 0.5 calc . .
H7B5 H 0.2561 0.7107 0.0579 0.138 Uiso 0.5 calc . .
H7B6 H 0.3007 0.7198 0.0115 0.138 Uiso 0.5 calc . .
C1C C 0.2216(3) 0.3897(2) -0.04336(19) 0.048(2) Uiso 0.644(8) d B 1
C2C C 0.1868(3) 0.4036(2) -0.0023(2) 0.059(3) Uiso 0.644(8) d B 1
H2C H 0.1584 0.4336 -0.0047 0.071 Uiso 0.644(8) calc B 1
C3C C 0.1937(3) 0.3737(2) 0.0423(2) 0.064(3) Uiso 0.644(8) d B 1
H3C H 0.1699 0.3832 0.0703 0.077 Uiso 0.644(8) calc B 1
C4C C 0.2353(3) 0.3298(2) 0.0457(2) 0.063(3) Uiso 0.644(8) d B 1
H4C H 0.24 0.3093 0.0762 0.076 Uiso 0.644(8) calc B 1
C5C C 0.2701(3) 0.31587(19) 0.0046(2) 0.049(2) Uiso 0.644(8) d B 1
H5C H 0.2986 0.2859 0.007 0.058 Uiso 0.644(8) calc B 1
C6C C 0.2633(3) 0.3458(2) -0.0399(2) 0.055(3) Uiso 0.644(8) d B 1
H6C H 0.2871 0.3363 -0.068 0.067 Uiso 0.644(8) calc B 1
C7C C 0.2132(11) 0.4182(9) -0.0923(8) 0.202(10) Uiso 0.644(8) d B 1
H7C1 H 0.2419 0.4024 -0.116 0.303 Uiso 0.322(4) calc B 1
H7C2 H 0.1644 0.4172 -0.1075 0.303 Uiso 0.322(4) calc B 1
H7C3 H 0.2274 0.4543 -0.0859 0.303 Uiso 0.322(4) calc B 1
H7C4 H 0.1806 0.4468 -0.0903 0.303 Uiso 0.322(4) calc B 1
H7C5 H 0.2581 0.432 -0.0988 0.303 Uiso 0.322(4) calc B 1
H7C6 H 0.1951 0.3949 -0.1204 0.303 Uiso 0.322(4) calc B 1
C1D C 0.2388(6) 0.3435(5) 0.0101(4) 0.066(5) Uiso 0.356(8) d B 2
C2D C 0.2846(6) 0.3132(4) -0.0134(5) 0.063(5) Uiso 0.356(8) d B 2
H2D H 0.303 0.2824 0.0029 0.075 Uiso 0.356(8) calc B 2
C3D C 0.3035(6) 0.3278(4) -0.0608(4) 0.065(5) Uiso 0.356(8) d B 2
H3D H 0.3348 0.3071 -0.0769 0.077 Uiso 0.356(8) calc B 2
C4D C 0.2765(7) 0.3728(5) -0.0846(4) 0.077(6) Uiso 0.356(8) d B 2
H4D H 0.2894 0.3829 -0.117 0.092 Uiso 0.356(8) calc B 2
C5D C 0.2307(7) 0.4032(4) -0.0611(5) 0.088(7) Uiso 0.356(8) d B 2
H5D H 0.2123 0.4339 -0.0774 0.105 Uiso 0.356(8) calc B 2
C6D C 0.2119(6) 0.3885(4) -0.0137(5) 0.057(5) Uiso 0.356(8) d B 2
H6D H 0.1806 0.4093 0.0024 0.069 Uiso 0.356(8) calc B 2
C7D C 0.2125(13) 0.3350(10) 0.0665(9) 0.105(8) Uiso 0.356(8) d B 2
H7D1 H 0.1802 0.3627 0.0727 0.158 Uiso 0.178(4) calc B 2
H7D2 H 0.1891 0.3015 0.067 0.158 Uiso 0.178(4) calc B 2
H7D3 H 0.2525 0.3357 0.0935 0.158 Uiso 0.178(4) calc B 2
H7D4 H 0.2343 0.3039 0.0828 0.158 Uiso 0.178(4) calc B 2
H7D5 H 0.2255 0.365 0.0885 0.158 Uiso 0.178(4) calc B 2
H7D6 H 0.162 0.3309 0.062 0.158 Uiso 0.178(4) calc B 2
C1X C 0.2949(3) 0.3780(3) 0.5235(3) 0.043(3) Uiso 0.544(9) d C 1
C2X C 0.2573(4) 0.3330(2) 0.5286(3) 0.042(3) Uiso 0.544(9) d C 1
H2X H 0.2728 0.3087 0.5549 0.051 Uiso 0.544(9) calc C 1
C3X C 0.1969(4) 0.3235(3) 0.4953(4) 0.089(5) Uiso 0.544(9) d C 1
H3X H 0.1712 0.2928 0.4988 0.107 Uiso 0.544(9) calc C 1
C4X C 0.1742(4) 0.3590(4) 0.4568(4) 0.104(7) Uiso 0.544(9) d C 1
H4X H 0.133 0.3526 0.4341 0.125 Uiso 0.544(9) calc C 1
C5X C 0.2118(5) 0.4040(4) 0.4517(3) 0.083(4) Uiso 0.544(9) d C 1
H5X H 0.1963 0.4283 0.4255 0.1 Uiso 0.544(9) calc C 1
C6X C 0.2722(4) 0.4135(2) 0.4851(3) 0.059(4) Uiso 0.544(9) d C 1
H6X H 0.2979 0.4442 0.4816 0.071 Uiso 0.544(9) calc C 1
C7X C 0.3580(6) 0.3930(5) 0.5544(4) 0.062(3) Uiso 0.544(9) d C 1
H7X1 H 0.3733 0.4265 0.5424 0.092 Uiso 0.272(5) calc C 1
H7X2 H 0.3502 0.3959 0.5906 0.092 Uiso 0.272(5) calc C 1
H7X3 H 0.3938 0.3669 0.5513 0.092 Uiso 0.272(5) calc C 1
H7X4 H 0.3715 0.3663 0.5804 0.092 Uiso 0.272(5) calc C 1
H7X5 H 0.3947 0.3969 0.5323 0.092 Uiso 0.272(5) calc C 1
H7X6 H 0.3511 0.4259 0.5715 0.092 Uiso 0.272(5) calc C 1
C1Y C 0.2105(4) 0.3628(3) 0.4803(3) 0.051(3) Uiso 0.456(9) d C 2
C2Y C 0.2530(5) 0.4059(3) 0.4801(3) 0.040(3) Uiso 0.456(9) d C 2
H2Y H 0.2422 0.4323 0.455 0.048 Uiso 0.456(9) calc C 2
C3Y C 0.3114(4) 0.4105(3) 0.5166(4) 0.071(4) Uiso 0.456(9) d C 2
H3Y H 0.3405 0.44 0.5164 0.085 Uiso 0.456(9) calc C 2
C4Y C 0.3273(4) 0.3719(4) 0.5533(3) 0.067(4) Uiso 0.456(9) d C 2
H4Y H 0.3672 0.3751 0.5782 0.08 Uiso 0.456(9) calc C 2
C5Y C 0.2847(5) 0.3288(3) 0.5535(3) 0.057(4) Uiso 0.456(9) d C 2
H5Y H 0.2955 0.3024 0.5786 0.069 Uiso 0.456(9) calc C 2
C6Y C 0.2263(4) 0.3242(3) 0.5170(3) 0.048(3) Uiso 0.456(9) d C 2
H6Y H 0.1972 0.2947 0.5172 0.058 Uiso 0.456(9) calc C 2
C7Y C 0.1524(14) 0.3504(10) 0.4503(9) 0.129(9) Uiso 0.456(9) d C 2
H7Y1 H 0.1356 0.317 0.4611 0.194 Uiso 0.228(5) calc C 2
H7Y2 H 0.1173 0.377 0.4533 0.194 Uiso 0.228(5) calc C 2
H7Y3 H 0.1615 0.3482 0.4144 0.194 Uiso 0.228(5) calc C 2
H7Y4 H 0.1407 0.3779 0.4248 0.194 Uiso 0.228(5) calc C 2
H7Y5 H 0.159 0.3178 0.4326 0.194 Uiso 0.228(5) calc C 2
H7Y6 H 0.1147 0.3466 0.4715 0.194 Uiso 0.228(5) calc C 2

loop_
_atom_site_aniso_label
_atom_site_aniso_U_11
_atom_site_aniso_U_22
_atom_site_aniso_U_33
_atom_site_aniso_U_23
_atom_site_aniso_U_13
_atom_site_aniso_U_12
In1 0.01666(13) 0.00965(13) 0.02096(14) 0.00014(10) 0.00442(10) -0.00007(10)
In2 0.01776(13) 0.00972(13) 0.01814(14) 0.00042(10) 0.00554(10) 0.00094(10)
Cd1 0.03026(16) 0.00991(14) 0.01602(14) 0.00000(10) 0.00411(11) 0.00058(12)
Cd2 0.02609(15) 0.01008(14) 0.01849(14) 0.00047(11) 0.00284(11) 0.00108(12)
Si1 0.0198(6) 0.0148(6) 0.0417(7) 0.0021(5) 0.0016(5) 0.0038(5)
Si2 0.0236(6) 0.0122(5) 0.0280(6) 0.0010(4) 0.0040(5) -0.0047(5)
Si3 0.0188(5) 0.0125(5) 0.0328(6) -0.0022(5) 0.0064(5) 0.0026(4)
Si4 0.0187(5) 0.0127(5) 0.0275(6) -0.0014(4) 0.0076(4) -0.0029(4)
O1 0.0239(15) 0.0092(14) 0.0496(19) 0.0028(12) 0.0090(13) -0.0017(11)
O2 0.0240(14) 0.0096(13) 0.0416(17) -0.0001(12) 0.0129(12) -0.0002(11)
N1 0.0158(16) 0.0132(16) 0.0295(18) 0.0016(14) 0.0081(13) 0.0006(13)
N2 0.0182(16) 0.0135(16) 0.0252(17) -0.0026(13) 0.0085(13) -0.0006(13)
N3 0.040(2) 0.0149(17) 0.0126(16) 0.0009(13) 0.0047(14) 0.0037(15)
N4 0.043(2) 0.0135(17) 0.0124(16) -0.0010(13) 0.0060(14) 0.0016(15)
N5 0.0193(16) 0.0121(16) 0.0258(17) -0.0026(13) 0.0097(13) -0.0001(13)
N6 0.0184(16) 0.0114(16) 0.0224(17) 0.0009(13) 0.0091(13) -0.0013(13)
N7 0.0282(18) 0.0140(17) 0.0171(16) -0.0011(13) 0.0028(13) -0.0041(14)
N8 0.0311(18) 0.0133(17) 0.0195(17) 0.0010(13) 0.0009(14) -0.0006(15)
C1 0.020(2) 0.015(2) 0.037(2) -0.0014(17) 0.0145(17) 0.0028(17)
C2 0.019(2) 0.025(2) 0.047(3) 0.001(2) 0.0132(19) 0.0007(18)
C3 0.029(2) 0.038(3) 0.064(3) 0.000(2) 0.026(2) -0.005(2)
C4 0.052(3) 0.042(3) 0.052(3) -0.001(2) 0.036(3) -0.002(3)
C5 0.053(3) 0.038(3) 0.033(3) -0.003(2) 0.018(2) -0.003(2)
C6 0.033(2) 0.021(2) 0.033(2) 0.0005(18) 0.0119(19) 0.0003(19)
C7 0.017(2) 0.037(3) 0.050(3) 0.005(2) 0.0023(19) -0.005(2)
C8 0.031(2) 0.041(3) 0.049(3) -0.005(2) 0.005(2) 0.003(2)
C9 0.034(3) 0.036(3) 0.082(4) -0.004(3) -0.004(3) 0.005(2)
C10 0.039(3) 0.029(2) 0.026(2) -0.0022(19) 0.0047(19) -0.003(2)
C11 0.037(3) 0.044(3) 0.048(3) 0.004(2) -0.002(2) 0.000(2)
C12 0.066(4) 0.058(4) 0.058(4) -0.029(3) 0.009(3) -0.018(3)
C13 0.027(2) 0.022(2) 0.076(4) -0.002(2) 0.012(2) 0.008(2)
C14 0.049(3) 0.030(3) 0.059(3) 0.015(2) -0.013(3) -0.003(2)
C15 0.038(3) 0.027(2) 0.035(2) -0.008(2) 0.002(2) -0.009(2)
C16 0.034(2) 0.024(2) 0.041(3) 0.003(2) 0.009(2) -0.012(2)
C17 0.022(4) 0.018(4) 0.023(4) -0.001(3) 0.002(3) 0.000(3)
C18 0.021(3) 0.026(4) 0.032(5) -0.008(3) 0.007(3) -0.002(3)
C19 0.028(4) 0.045(5) 0.071(6) -0.016(4) 0.016(4) 0.005(3)
C20 0.046(5) 0.065(6) 0.064(7) -0.033(5) 0.036(5) -0.010(4)
C21 0.051(7) 0.061(6) 0.050(6) -0.016(4) 0.026(6) -0.013(6)
C22 0.035(4) 0.026(4) 0.027(4) -0.004(3) 0.005(3) -0.007(3)
C23 0.021(3) 0.027(4) 0.036(5) 0.002(3) -0.007(3) 0.001(3)
C24 0.032(4) 0.041(4) 0.057(5) 0.009(4) -0.008(3) 0.003(3)
C25 0.028(4) 0.037(4) 0.071(6) 0.000(4) -0.015(4) 0.002(3)
C26 0.056(6) 0.031(4) 0.029(4) -0.005(3) -0.003(4) 0.003(4)
C27 0.062(6) 0.041(5) 0.070(6) -0.009(4) -0.028(5) -0.003(5)
C28 0.126(10) 0.083(7) 0.032(4) 0.014(4) 0.009(5) 0.003(7)
C29 0.040(2) 0.017(2) 0.0145(19) -0.0017(16) 0.0039(17) 0.0011(19)
C30 0.050(3) 0.018(2) 0.019(2) 0.0007(16) 0.0070(19) 0.003(2)
C31 0.047(3) 0.014(2) 0.016(2) 0.0015(16) 0.0054(18) 0.0039(19)
C32 0.059(3) 0.018(2) 0.020(2) -0.0012(17) 0.001(2) 0.001(2)
C33 0.072(3) 0.013(2) 0.020(2) -0.0011(17) 0.004(2) -0.003(2)
C34 0.039(2) 0.0127(19) 0.0131(18) 0.0011(15) 0.0045(16) 0.0033(18)
C35 0.038(2) 0.022(2) 0.024(2) 0.0009(18) 0.0051(18) 0.001(2)
C36 0.044(3) 0.037(3) 0.021(2) 0.0040(19) 0.0135(19) -0.001(2)
C37 0.055(3) 0.027(2) 0.018(2) 0.0006(18) 0.008(2) 0.005(2)
C38 0.047(3) 0.027(2) 0.020(2) 0.0004(18) -0.0045(19) 0.009(2)
C39 0.037(2) 0.024(2) 0.022(2) -0.0017(18) 0.0031(18) 0.005(2)
C40 0.037(3) 0.059(3) 0.035(3) 0.006(2) 0.001(2) 0.001(3)
C41 0.072(4) 0.051(3) 0.021(2) 0.009(2) 0.011(2) 0.011(3)
C42 0.038(3) 0.054(3) 0.038(3) 0.002(2) 0.005(2) 0.006(3)
C43 0.037(2) 0.0117(19) 0.0143(19) 0.0015(15) 0.0047(16) -0.0002(17)
C44 0.034(2) 0.021(2) 0.023(2) 0.0016(17) 0.0044(17) 0.0002(19)
C45 0.037(2) 0.030(2) 0.023(2) 0.0013(19) -0.0050(18) -0.004(2)
C46 0.048(3) 0.021(2) 0.019(2) 0.0001(17) 0.0035(19) -0.008(2)
C47 0.038(2) 0.026(2) 0.024(2) -0.0037(18) 0.0117(19) 0.000(2)
C48 0.033(2) 0.021(2) 0.022(2) -0.0010(17) 0.0047(17) -0.0001(19)
C49 0.041(3) 0.048(3) 0.043(3) 0.005(2) 0.009(2) 0.011(2)
C50 0.077(4) 0.043(3) 0.022(2) -0.011(2) 0.005(2) -0.006(3)
C51 0.035(3) 0.062(4) 0.033(3) -0.008(2) -0.001(2) 0.002(3)
C52 0.031(2) 0.015(2) 0.025(2) -0.0017(16) 0.0147(17) 0.0008(18)
C53 0.041(3) 0.024(2) 0.030(2) 0.0001(18) 0.017(2) 0.004(2)
C54 0.065(3) 0.044(3) 0.029(3) 0.000(2) 0.021(2) 0.000(3)
C55 0.065(4) 0.049(3) 0.051(3) 0.014(3) 0.039(3) 0.000(3)
C56 0.042(3) 0.037(3) 0.061(4) 0.006(2) 0.028(3) -0.008(2)
C57 0.033(2) 0.024(2) 0.039(3) -0.0034(19) 0.018(2) -0.003(2)
C58 0.044(3) 0.030(3) 0.025(2) -0.0022(19) 0.0029(19) -0.001(2)
C59 0.044(3) 0.040(3) 0.036(3) 0.004(2) -0.005(2) 0.000(2)
C60 0.080(4) 0.050(3) 0.038(3) -0.018(3) 0.002(3) -0.007(3)
C61 0.019(2) 0.029(2) 0.051(3) -0.005(2) 0.0078(19) -0.0076(19)
C62 0.032(3) 0.036(3) 0.064(3) -0.017(3) 0.000(2) -0.003(2)
C63 0.031(3) 0.035(3) 0.072(4) -0.002(3) 0.011(2) -0.001(2)
C64 0.030(2) 0.021(2) 0.046(3) -0.008(2) 0.011(2) 0.0054(19)
C65 0.029(2) 0.030(3) 0.040(3) 0.002(2) 0.0057(19) 0.005(2)
C66 0.033(2) 0.021(2) 0.040(3) 0.0052(19) 0.0117(19) -0.0035(19)
C67 0.033(2) 0.027(2) 0.037(3) -0.005(2) 0.0047(19) -0.008(2)
C68 0.025(2) 0.0127(19) 0.024(2) 0.0019(16) 0.0101(16) -0.0007(16)
C69 0.026(2) 0.020(2) 0.036(2) -0.0001(18) 0.0113(18) 0.0030(18)
C70 0.033(2) 0.036(3) 0.048(3) 0.000(2) 0.022(2) 0.005(2)
C71 0.056(3) 0.045(3) 0.037(3) -0.002(2) 0.031(2) 0.007(3)
C72 0.056(3) 0.043(3) 0.021(2) 0.001(2) 0.010(2) 0.008(3)
C73 0.034(2) 0.025(2) 0.026(2) 0.0016(18) 0.0081(18) 0.0038(19)
C74 0.019(2) 0.039(3) 0.044(3) -0.010(2) 0.0052(19) 0.007(2)
C75 0.033(3) 0.042(3) 0.093(4) -0.005(3) -0.007(3) -0.009(2)
C76 0.023(2) 0.063(4) 0.049(3) 0.019(3) -0.004(2) 0.000(2)
C77 0.036(2) 0.034(3) 0.026(2) -0.0025(19) -0.0038(19) 0.008(2)
C78 0.060(4) 0.055(4) 0.055(3) 0.015(3) -0.008(3) 0.015(3)
C79 0.034(3) 0.048(3) 0.045(3) -0.010(2) -0.002(2) 0.004(2)
C80 0.027(2) 0.0117(19) 0.020(2) -0.0005(15) 0.0046(16) -0.0026(17)
C81 0.028(2) 0.018(2) 0.021(2) 0.0030(16) 0.0019(16) -0.0038(18)
C82 0.024(2) 0.015(2) 0.022(2) 0.0033(16) 0.0003(16) -0.0023(17)
C83 0.045(3) 0.019(2) 0.024(2) -0.0029(17) 0.0016(19) 0.003(2)
C84 0.044(3) 0.015(2) 0.027(2) 0.0025(17) -0.0019(19) -0.0014(19)
C85 0.037(2) 0.0120(19) 0.0141(19) -0.0016(15) 0.0034(16) 0.0057(17)
C86 0.033(2) 0.019(2) 0.022(2) 0.0024(17) 0.0053(17) 0.0011(18)
C87 0.041(3) 0.031(3) 0.024(2) 0.0033(19) 0.0137(19) 0.005(2)
C88 0.051(3) 0.033(3) 0.020(2) 0.0024(19) 0.002(2) 0.008(2)
C89 0.039(3) 0.031(3) 0.023(2) -0.0007(19) -0.0063(19) 0.008(2)
C90 0.030(2) 0.023(2) 0.025(2) -0.0026(17) 0.0050(17) 0.0045(19)
C91 0.032(3) 0.052(3) 0.040(3) 0.007(2) 0.005(2) -0.005(2)
C92 0.073(4) 0.078(4) 0.023(3) 0.014(3) 0.001(2) 0.010(3)
C93 0.033(2) 0.043(3) 0.036(3) -0.004(2) 0.006(2) 0.000(2)
C94 0.039(2) 0.0091(19) 0.020(2) 0.0027(16) -0.0012(17) 0.0013(18)
C95 0.045(3) 0.016(2) 0.027(2) 0.0027(18) -0.0027(19) -0.004(2)
C96 0.050(3) 0.027(2) 0.029(2) -0.001(2) -0.010(2) -0.004(2)
C97 0.074(4) 0.021(2) 0.021(2) -0.0007(18) -0.003(2) 0.000(2)
C98 0.052(3) 0.034(3) 0.024(2) 0.001(2) 0.011(2) 0.004(2)
C99 0.040(3) 0.022(2) 0.023(2) 0.0005(18) 0.0032(19) 0.003(2)
C100 0.036(3) 0.043(3) 0.042(3) 0.001(2) -0.001(2) -0.010(2)
C101 0.106(5) 0.042(3) 0.026(3) -0.011(2) 0.004(3) -0.012(3)
C102 0.036(3) 0.051(3) 0.034(3) -0.002(2) 0.008(2) 0.004(2)

loop_
_atom_type_symbol
_atom_type_description
_atom_type_scat_dispersion_real
_atom_type_scat_dispersion_imag
_atom_type_scat_source
C C 0.0033 0.0016 'International Tables Vol C Tables 4.2.6.8 and 6.1.1.4'
H H 0 0 'International Tables Vol C Tables 4.2.6.8 and 6.1.1.4'
N N 0.0061 0.0033 'International Tables Vol C Tables 4.2.6.8 and 6.1.1.4'
O O 0.0106 0.006 'International Tables Vol C Tables 4.2.6.8 and 6.1.1.4'
Si Si 0.0817 0.0704 'International Tables Vol C Tables 4.2.6.8 and 6.1.1.4'
Cd Cd -0.8075 1.2024 'International Tables Vol C Tables 4.2.6.8 and 6.1.1.4'
In In -0.7276 1.31 'International Tables Vol C Tables 4.2.6.8 and 6.1.1.4'

loop_
_exptl_crystal_face_index_h
_exptl_crystal_face_index_k
_exptl_crystal_face_index_l
_exptl_crystal_face_perp_dist
2 12 -35 0.1577
-26 -11 -2 0.1237
-23 -17 16 0.125
19 -24 -13 0.0841
6 -6 -36 0.1513
19 -8 -29 0.1388
7 28 -22 0.1443
15 29 -13 0.1475
-14 30 13 0.0825
-7 29 21 0.0775
-21 12 24 0.0995
12 2 31 0.1088
-20 -3 -22 0.1521
-21 -22 -6 0.1507
-16 -30 6 0.1516
0 -28 24 0.1245
15 -10 26 0.1157
-21 18 -13 0.1558
14 -31 -7 0.0655
-26 10 3 0.0968
-16 -5 -26 0.1577
11 14 -32 0.1528
26 10 -5 0.1404
-26 -6 -7 0.1297
14 -25 -22 0.1007
-3 1 -36 0.1566
-20 2 -22 0.1485

loop_
_geom_angle_atom_site_label_1
_geom_angle_atom_site_label_2
_geom_angle_atom_site_label_3
_geom_angle
N1 In1 N2 101.53(12)
N1 In1 Cd1 129.52(8)
N2 In1 Cd1 128.94(8)
N5 In2 N6 101.13(12)
N5 In2 Cd2 125.91(8)
N6 In2 Cd2 132.96(8)
N3 Cd1 N4 91.58(12)
N3 Cd1 In1 134.06(8)
N4 Cd1 In1 134.35(8)
N8 Cd2 N7 91.81(12)
N8 Cd2 In2 135.23(8)
N7 Cd2 In2 132.94(8)
O1 Si1 N1 108.98(15)
O1 Si1 C13 109.44(18)
N1 Si1 C13 109.35(19)
O1 Si1 C14 105.9(2)
N1 Si1 C14 113.0(2)
C13 Si1 C14 110.1(2)
O1 Si2 N2 107.37(15)
O1 Si2 C16 110.58(18)
N2 Si2 C16 111.17(18)
O1 Si2 C15 105.63(18)
N2 Si2 C15 115.36(18)
C16 Si2 C15 106.6(2)
O2 Si3 N5 107.79(15)
O2 Si3 C64 110.68(17)
N5 Si3 C64 109.20(18)
O2 Si3 C65 105.62(18)
N5 Si3 C65 114.60(18)
C64 Si3 C65 108.9(2)
O2 Si4 N6 109.28(15)
O2 Si4 C66 109.12(17)
N6 Si4 C66 110.50(18)
O2 Si4 C67 105.64(18)
N6 Si4 C67 113.87(18)
C66 Si4 C67 108.2(2)
Si1 O1 Si2 140.63(18)
Si3 O2 Si4 139.70(18)
C1 N1 Si1 120.7(3)
C1 N1 In1 117.8(2)
Si1 N1 In1 120.92(17)
C17A N2 Si2 118.0(8)
C17 N2 Si2 121.1(3)
C17A N2 In1 116.7(8)
C17 N2 In1 114.0(3)
Si2 N2 In1 124.19(16)
C29 N3 C34 118.9(3)
C29 N3 Cd1 122.7(2)
C34 N3 Cd1 118.4(2)
C31 N4 C43 119.3(3)
C31 N4 Cd1 122.0(2)
C43 N4 Cd1 118.6(2)
C52 N5 Si3 122.2(2)
C52 N5 In2 114.8(2)
Si3 N5 In2 123.07(17)
C68 N6 Si4 120.9(2)
C68 N6 In2 116.4(2)
Si4 N6 In2 121.88(16)
C80 N7 C85 118.6(3)
C80 N7 Cd2 122.2(2)
C85 N7 Cd2 119.1(2)
C82 N8 C94 118.9(3)
C82 N8 Cd2 122.7(3)
C94 N8 Cd2 118.4(2)
C2 C1 C6 120.5(4)
C2 C1 N1 120.2(4)
C6 C1 N1 119.3(3)
C3 C2 C1 118.2(4)
C3 C2 C7 119.9(4)
C1 C2 C7 121.9(4)
C4 C3 C2 121.4(4)
C4 C3 H3 119.3
C2 C3 H3 119.3
C3 C4 C5 119.9(4)
C3 C4 H4 120.1
C5 C4 H4 120.1
C4 C5 C6 121.4(5)
C4 C5 H5 119.3
C6 C5 H5 119.3
C5 C6 C1 118.5(4)
C5 C6 C10 120.1(4)
C1 C6 C10 121.3(4)
C2 C7 C8 110.7(4)
C2 C7 C9 112.9(4)
C8 C7 C9 110.5(4)
C2 C7 H7 107.5
C8 C7 H7 107.5
C9 C7 H7 107.5
C7 C8 H8C 109.5
C7 C8 H8B 109.5
H8C C8 H8B 109.5
C7 C8 H8A 109.5
H8C C8 H8A 109.5
H8B C8 H8A 109.5
C7 C9 H9C 109.5
C7 C9 H9B 109.5
H9C C9 H9B 109.5
C7 C9 H9A 109.5
H9C C9 H9A 109.5
H9B C9 H9A 109.5
C6 C10 C11 111.0(4)
C6 C10 C12 113.7(4)
C11 C10 C12 110.1(4)
C6 C10 H10 107.2
C11 C10 H10 107.2
C12 C10 H10 107.2
C10 C11 H11C 109.5
C10 C11 H11B 109.5
H11C C11 H11B 109.5
C10 C11 H11A 109.5
H11C C11 H11A 109.5
H11B C11 H11A 109.5
C10 C12 H12C 109.5
C10 C12 H12B 109.5
H12C C12 H12B 109.5
C10 C12 H12A 109.5
H12C C12 H12A 109.5
H12B C12 H12A 109.5
Si1 C13 H13C 109.5
Si1 C13 H13B 109.5
H13C C13 H13B 109.5
Si1 C13 H13A 109.5
H13C C13 H13A 109.5
H13B C13 H13A 109.5
Si1 C14 H14C 109.5
Si1 C14 H14B 109.5
H14C C14 H14B 109.5
Si1 C14 H14A 109.5
H14C C14 H14A 109.5
H14B C14 H14A 109.5
Si2 C15 H15C 109.5
Si2 C15 H15B 109.5
H15C C15 H15B 109.5
Si2 C15 H15A 109.5
H15C C15 H15A 109.5
H15B C15 H15A 109.5
Si2 C16 H16C 109.5
Si2 C16 H16B 109.5
H16C C16 H16B 109.5
Si2 C16 H16A 109.5
H16C C16 H16A 109.5
H16B C16 H16A 109.5
C18 C17 C22 118.4(7)
C18 C17 N2 123.2(6)
C22 C17 N2 118.3(7)
C19 C18 C17 120.4(9)
C19 C18 C23 118.3(8)
C17 C18 C23 121.2(6)
C20 C19 C18 120.7(8)
C20 C19 H19 119.6
C18 C19 H19 119.6
C19 C20 C21 120.2(8)
C19 C20 H20 119.9
C21 C20 H20 119.9
C20 C21 C22 120.4(9)
C20 C21 H21 119.8
C22 C21 H21 119.8
C21 C22 C17 119.9(8)
C21 C22 C26 119.4(7)
C17 C22 C26 120.7(7)
C18 C23 C24 112.3(6)
C18 C23 C25 111.9(6)
C24 C23 C25 110.4(5)
C18 C23 H23 107.3
C24 C23 H23 107.3
C25 C23 H23 107.3
C23 C24 H24A 109.5
C23 C24 H24B 109.5
H24A C24 H24B 109.5
C23 C24 H24C 109.5
H24A C24 H24C 109.5
H24B C24 H24C 109.5
C23 C25 H25A 109.5
C23 C25 H25B 109.5
H25A C25 H25B 109.5
C23 C25 H25C 109.5
H25A C25 H25C 109.5
H25B C25 H25C 109.5
C22 C26 C28 112.4(7)
C22 C26 C27 111.4(6)
C28 C26 C27 111.3(7)
C22 C26 H26 107.1
C28 C26 H26 107.1
C27 C26 H26 107.1
C26 C27 H27A 109.5
C26 C27 H27B 109.5
H27A C27 H27B 109.5
C26 C27 H27C 109.5
H27A C27 H27C 109.5
H27B C27 H27C 109.5
C26 C28 H28A 109.5
C26 C28 H28B 109.5
H28A C28 H28B 109.5
C26 C28 H28C 109.5
H28A C28 H28C 109.5
H28B C28 H28C 109.5
C22A C17A C18A 121(2)
C22A C17A N2 126.2(16)
C18A C17A N2 113.0(16)
C17A C18A C23A 124(2)
C17A C18A C19A 119(2)
C23A C18A C19A 116(2)
C20A C19A C18A 117(2)
C20A C19A H19A 121.7
C18A C19A H19A 121.7
C19A C20A C21A 124(3)
C19A C20A H20A 117.8
C21A C20A H20A 117.8
C22A C21A C20A 120(2)
C22A C21A H21A 119.9
C20A C21A H21A 119.9
C21A C22A C17A 119(2)
C21A C22A C26A 124(2)
C17A C22A C26A 117.2(17)
C18A C23A C24A 113.2(18)
C18A C23A C25A 113.5(19)
C24A C23A C25A 107.0(16)
C18A C23A H23A 107.6
C24A C23A H23A 107.6
C25A C23A H23A 107.6
C23A C24A H24D 109.5
C23A C24A H24E 109.5
H24D C24A H24E 109.5
C23A C24A H24F 109.5
H24D C24A H24F 109.5
H24E C24A H24F 109.5
C23A C25A H25D 109.5
C23A C25A H25E 109.5
H25D C25A H25E 109.5
C23A C25A H25F 109.5
H25D C25A H25F 109.5
H25E C25A H25F 109.5
C22A C26A C28A 111.2(16)
C22A C26A C27A 110.2(16)
C28A C26A C27A 108.1(15)
C22A C26A H26A 109.1
C28A C26A H26A 109.1
C27A C26A H26A 109.1
C26A C27A H27D 109.5
C26A C27A H27E 109.5
H27D C27A H27E 109.5
C26A C27A H27F 109.5
H27D C27A H27F 109.5
H27E C27A H27F 109.5
C26A C28A H28D 109.5
C26A C28A H28E 109.5
H28D C28A H28E 109.5
C26A C28A H28F 109.5
H28D C28A H28F 109.5
H28E C28A H28F 109.5
N3 C29 C30 124.8(4)
N3 C29 C32 118.5(3)
C30 C29 C32 116.7(4)
C31 C30 C29 133.1(4)
C31 C30 H30 113.4
C29 C30 H30 113.4
N4 C31 C30 125.5(4)
N4 C31 C33 118.1(3)
C30 C31 C33 116.4(4)
C29 C32 H32C 109.5
C29 C32 H32B 109.5
H32C C32 H32B 109.5
C29 C32 H32A 109.5
H32C C32 H32A 109.5
H32B C32 H32A 109.5
C31 C33 H33C 109.5
C31 C33 H33B 109.5
H33C C33 H33B 109.5
C31 C33 H33A 109.5
H33C C33 H33A 109.5
H33B C33 H33A 109.5
C39 C34 C35 120.9(4)
C39 C34 N3 120.2(4)
C35 C34 N3 118.9(4)
C36 C35 C34 118.0(4)
C36 C35 C40 120.8(4)
C34 C35 C40 121.1(4)
C37 C36 C35 122.6(4)
C37 C36 H36 118.7
C35 C36 H36 118.7
C36 C37 C38 118.1(4)
C36 C37 C41 121.5(4)
C38 C37 C41 120.4(4)
C37 C38 C39 121.8(4)
C37 C38 H38 119.1
C39 C38 H38 119.1
C34 C39 C38 118.6(4)
C34 C39 C42 120.7(4)
C38 C39 C42 120.7(4)
C35 C40 H40C 109.5
C35 C40 H40B 109.5
H40C C40 H40B 109.5
C35 C40 H40A 109.5
H40C C40 H40A 109.5
H40B C40 H40A 109.5
C37 C41 H41C 109.5
C37 C41 H41B 109.5
H41C C41 H41B 109.5
C37 C41 H41A 109.5
H41C C41 H41A 109.5
H41B C41 H41A 109.5
C39 C42 H42C 109.5
C39 C42 H42B 109.5
H42C C42 H42B 109.5
C39 C42 H42A 109.5
H42C C42 H42A 109.5
H42B C42 H42A 109.5
C44 C43 C48 120.1(3)
C44 C43 N4 120.7(4)
C48 C43 N4 119.2(4)
C43 C44 C45 118.8(4)
C43 C44 C49 121.8(4)
C45 C44 C49 119.3(4)
C46 C45 C44 122.1(4)
C46 C45 H45 119
C44 C45 H45 119
C45 C46 C47 118.0(4)
C45 C46 C50 121.6(4)
C47 C46 C50 120.4(4)
C46 C47 C48 122.0(4)
C46 C47 H47 119
C48 C47 H47 119
C47 C48 C43 119.0(4)
C47 C48 C51 120.2(4)
C43 C48 C51 120.9(4)
C44 C49 H49C 109.5
C44 C49 H49B 109.5
H49C C49 H49B 109.5
C44 C49 H49A 109.5
H49C C49 H49A 109.5
H49B C49 H49A 109.5
C46 C50 H50A 109.5
C46 C50 H50B 109.5
H50A C50 H50B 109.5
C46 C50 H50C 109.5
H50A C50 H50C 109.5
H50B C50 H50C 109.5
C46 C50 H50D 109.5
H50A C50 H50D 141.1
H50B C50 H50D 56.3
H50C C50 H50D 56.3
C46 C50 H50E 109.5
H50A C50 H50E 56.3
H50B C50 H50E 141.1
H50C C50 H50E 56.3
H50D C50 H50E 109.5
C46 C50 H50F 109.5
H50A C50 H50F 56.3
H50B C50 H50F 56.3
H50C C50 H50F 141.1
H50D C50 H50F 109.5
H50E C50 H50F 109.5
C48 C51 H51C 109.5
C48 C51 H51B 109.5
H51C C51 H51B 109.5
C48 C51 H51A 109.5
H51C C51 H51A 109.5
H51B C51 H51A 109.5
C57 C52 C53 119.7(4)
C57 C52 N5 121.3(4)
C53 C52 N5 118.9(4)
C54 C53 C52 118.4(4)
C54 C53 C58 120.7(4)
C52 C53 C58 120.8(4)
C55 C54 C53 121.3(5)
C55 C54 H54 119.4
C53 C54 H54 119.4
C56 C55 C54 120.2(5)
C56 C55 H55 119.9
C54 C55 H55 119.9
C55 C56 C57 121.3(5)
C55 C56 H56 119.3
C57 C56 H56 119.3
C56 C57 C52 118.9(4)
C56 C57 C61 119.6(4)
C52 C57 C61 121.5(4)
C53 C58 C60 114.3(4)
C53 C58 C59 110.6(4)
C60 C58 C59 109.3(4)
C53 C58 H58 107.5
C60 C58 H58 107.5
C59 C58 H58 107.5
C58 C59 H59A 109.5
C58 C59 H59B 109.5
H59A C59 H59B 109.5
C58 C59 H59C 109.5
H59A C59 H59C 109.5
H59B C59 H59C 109.5
C58 C60 H60A 109.5
C58 C60 H60B 109.5
H60A C60 H60B 109.5
C58 C60 H60C 109.5
H60A C60 H60C 109.5
H60B C60 H60C 109.5
C57 C61 C62 111.1(4)
C57 C61 C63 112.2(4)
C62 C61 C63 111.1(4)
C57 C61 H61 107.4
C62 C61 H61 107.4
C63 C61 H61 107.4
C61 C62 H62A 109.5
C61 C62 H62B 109.5
H62A C62 H62B 109.5
C61 C62 H62C 109.5
H62A C62 H62C 109.5
H62B C62 H62C 109.5
C61 C63 H63A 109.5
C61 C63 H63B 109.5
H63A C63 H63B 109.5
C61 C63 H63C 109.5
H63A C63 H63C 109.5
H63B C63 H63C 109.5
Si3 C64 H64A 109.5
Si3 C64 H64B 109.5
H64A C64 H64B 109.5
Si3 C64 H64C 109.5
H64A C64 H64C 109.5
H64B C64 H64C 109.5
Si3 C65 H65A 109.5
Si3 C65 H65B 109.5
H65A C65 H65B 109.5
Si3 C65 H65C 109.5
H65A C65 H65C 109.5
H65B C65 H65C 109.5
Si4 C66 H66A 109.5
Si4 C66 H66B 109.5
H66A C66 H66B 109.5
Si4 C66 H66C 109.5
H66A C66 H66C 109.5
H66B C66 H66C 109.5
Si4 C67 H67A 109.5
Si4 C67 H67B 109.5
H67A C67 H67B 109.5
Si4 C67 H67C 109.5
H67A C67 H67C 109.5
H67B C67 H67C 109.5
C73 C68 C69 119.8(4)
C73 C68 N6 120.1(3)
C69 C68 N6 120.1(3)
C70 C69 C68 118.4(4)
C70 C69 C74 120.5(4)
C68 C69 C74 121.1(4)
C71 C70 C69 121.8(4)
C71 C70 H70 119.1
C69 C70 H70 119.1
C70 C71 C72 119.4(4)
C70 C71 H71 120.3
C72 C71 H71 120.3
C71 C72 C73 121.4(4)
C71 C72 H72 119.3
C73 C72 H72 119.3
C72 C73 C68 119.1(4)
C72 C73 C77 119.8(4)
C68 C73 C77 121.0(4)
C69 C74 C76 110.6(4)
C69 C74 C75 114.2(4)
C76 C74 C75 109.1(4)
C69 C74 H74 107.6
C76 C74 H74 107.6
C75 C74 H74 107.6
C74 C75 H75A 109.5
C74 C75 H75B 109.5
H75A C75 H75B 109.5
C74 C75 H75C 109.5
H75A C75 H75C 109.5
H75B C75 H75C 109.5
C74 C76 H76A 109.5
C74 C76 H76B 109.5
H76A C76 H76B 109.5
C74 C76 H76C 109.5
H76A C76 H76C 109.5
H76B C76 H76C 109.5
C73 C77 C79 110.8(4)
C73 C77 C78 113.6(4)
C79 C77 C78 110.4(4)
C73 C77 H77 107.2
C79 C77 H77 107.2
C78 C77 H77 107.2
C77 C78 H78A 109.5
C77 C78 H78B 109.5
H78A C78 H78B 109.5
C77 C78 H78C 109.5
H78A C78 H78C 109.5
H78B C78 H78C 109.5
C77 C79 H79A 109.5
C77 C79 H79B 109.5
H79A C79 H79B 109.5
C77 C79 H79C 109.5
H79A C79 H79C 109.5
H79B C79 H79C 109.5
N7 C80 C81 125.5(3)
N7 C80 C83 118.7(3)
C81 C80 C83 115.8(3)
C80 C81 C82 132.6(4)
C80 C81 H81 113.7
C82 C81 H81 113.7
N8 C82 C81 125.1(3)
N8 C82 C84 118.7(3)
C81 C82 C84 116.2(3)
C80 C83 H83A 109.5
C80 C83 H83B 109.5
H83A C83 H83B 109.5
C80 C83 H83C 109.5
H83A C83 H83C 109.5
H83B C83 H83C 109.5
C82 C84 H84A 109.5
C82 C84 H84B 109.5
H84A C84 H84B 109.5
C82 C84 H84C 109.5
H84A C84 H84C 109.5
H84B C84 H84C 109.5
C90 C85 C86 120.4(4)
C90 C85 N7 120.2(4)
C86 C85 N7 119.3(3)
C87 C86 C85 118.6(4)
C87 C86 C91 120.1(4)
C85 C86 C91 121.3(4)
C88 C87 C86 121.9(4)
C88 C87 H87 119.1
C86 C87 H87 119.1
C87 C88 C89 118.5(4)
C87 C88 C92 120.0(4)
C89 C88 C92 121.5(4)
C88 C89 C90 121.8(4)
C88 C89 H89 119.1
C90 C89 H89 119.1
C89 C90 C85 118.7(4)
C89 C90 C93 120.5(4)
C85 C90 C93 120.8(4)
C86 C91 H91A 109.5
C86 C91 H91B 109.5
H91A C91 H91B 109.5
C86 C91 H91C 109.5
H91A C91 H91C 109.5
H91B C91 H91C 109.5
C88 C92 H92A 109.5
C88 C92 H92B 109.5
H92A C92 H92B 109.5
C88 C92 H92C 109.5
H92A C92 H92C 109.5
H92B C92 H92C 109.5
C90 C93 H93A 109.5
C90 C93 H93B 109.5
H93A C93 H93B 109.5
C90 C93 H93C 109.5
H93A C93 H93C 109.5
H93B C93 H93C 109.5
C99 C94 C95 120.5(4)
C99 C94 N8 119.1(4)
C95 C94 N8 120.4(4)
C96 C95 C94 118.4(4)
C96 C95 C100 120.6(4)
C94 C95 C100 121.0(4)
C97 C96 C95 122.3(4)
C97 C96 H96 118.8
C95 C96 H96 118.8
C96 C97 C98 118.4(4)
C96 C97 C101 121.2(5)
C98 C97 C101 120.4(5)
C97 C98 C99 121.6(4)
C97 C98 H98 119.2
C99 C98 H98 119.2
C98 C99 C94 118.9(4)
C98 C99 C102 120.7(4)
C94 C99 C102 120.5(4)
C95 C100 H10A 109.5
C95 C100 H10B 109.5
H10A C100 H10B 109.5
C95 C100 H10C 109.5
H10A C100 H10C 109.5
H10B C100 H10C 109.5
C97 C101 H10D 109.5
C97 C101 H10E 109.5
H10D C101 H10E 109.5
C97 C101 H10F 109.5
H10D C101 H10F 109.5
H10E C101 H10F 109.5
C99 C102 H10G 109.5
C99 C102 H10H 109.5
H10G C102 H10H 109.5
C99 C102 H10I 109.5
H10G C102 H10I 109.5
H10H C102 H10I 109.5
C7A C1A C2A 117.0(7)
C7A C1A C6A 123.0(7)
C2A C1A C6A 120
C3A C2A C1A 120
C3A C2A H2A 120
C1A C2A H2A 120
C2A C3A C4A 120
C2A C3A H3A 120
C4A C3A H3A 120
C3A C4A C5A 120
C3A C4A H4A 120
C5A C4A H4A 120
C6A C5A C4A 120
C6A C5A H5A 120
C4A C5A H5A 120
C5A C6A C1A 120
C5A C6A H6A 120
C1A C6A H6A 120
C1A C7A H7A1 109.5
C1A C7A H7A2 109.5
H7A1 C7A H7A2 109.5
C1A C7A H7A3 109.5
H7A1 C7A H7A3 109.5
H7A2 C7A H7A3 109.5
C1A C7A H7A4 109.5
H7A1 C7A H7A4 141.1
H7A2 C7A H7A4 56.3
H7A3 C7A H7A4 56.3
C1A C7A H7A5 109.5
H7A1 C7A H7A5 56.3
H7A2 C7A H7A5 141.1
H7A3 C7A H7A5 56.3
H7A4 C7A H7A5 109.5
C1A C7A H7A6 109.5
H7A1 C7A H7A6 56.3
H7A2 C7A H7A6 56.3
H7A3 C7A H7A6 141.1
H7A4 C7A H7A6 109.5
H7A5 C7A H7A6 109.5
C2B C1B C6B 119.5(6)
C2B C1B C7B 123.3(6)
C6B C1B C7B 117.2(6)
C1B C2B C3B 119.9(7)
C1B C2B H2B 120.1
C3B C2B H2B 120.1
C4B C3B C2B 119.0(7)
C4B C3B H3B 120.5
C2B C3B H3B 120.5
C3B C4B C5B 122.7(7)
C3B C4B H4B 118.7
C5B C4B H4B 118.7
C4B C5B C6B 118.0(6)
C4B C5B H5B 121
C6B C5B H5B 121
C5B C6B C1B 120.9(6)
C5B C6B H6B 119.5
C1B C6B H6B 119.5
C1B C7B H7B1 109.5
C1B C7B H7B2 109.5
H7B1 C7B H7B2 109.5
C1B C7B H7B3 109.5
H7B1 C7B H7B3 109.5
H7B2 C7B H7B3 109.5
C1B C7B H7B4 109.5
H7B1 C7B H7B4 141.1
H7B2 C7B H7B4 56.3
H7B3 C7B H7B4 56.3
C1B C7B H7B5 109.5
H7B1 C7B H7B5 56.3
H7B2 C7B H7B5 141.1
H7B3 C7B H7B5 56.3
H7B4 C7B H7B5 109.5
C1B C7B H7B6 109.5
H7B1 C7B H7B6 56.3
H7B2 C7B H7B6 56.3
H7B3 C7B H7B6 141.1
H7B4 C7B H7B6 109.5
H7B5 C7B H7B6 109.5
C2C C1C C6C 120
C2C C1C C7C 122.2(9)
C6C C1C C7C 117.8(9)
C3C C2C C1C 120
C3C C2C H2C 120
C1C C2C H2C 120
C2C C3C C4C 120
C2C C3C H3C 120
C4C C3C H3C 120
C5C C4C C3C 120
C5C C4C H4C 120
C3C C4C H4C 120
C4C C5C C6C 120
C4C C5C H5C 120
C6C C5C H5C 120
C5C C6C C1C 120
C5C C6C H6C 120
C1C C6C H6C 120
C1C C7C H7C1 109.5
C1C C7C H7C2 109.5
H7C1 C7C H7C2 109.5
C1C C7C H7C3 109.5
H7C1 C7C H7C3 109.5
H7C2 C7C H7C3 109.5
C1C C7C H7C4 109.5
H7C1 C7C H7C4 141.1
H7C2 C7C H7C4 56.3
H7C3 C7C H7C4 56.3
C1C C7C H7C5 109.5
H7C1 C7C H7C5 56.3
H7C2 C7C H7C5 141.1
H7C3 C7C H7C5 56.3
H7C4 C7C H7C5 109.5
C1C C7C H7C6 109.5
H7C1 C7C H7C6 56.3
H7C2 C7C H7C6 56.3
H7C3 C7C H7C6 141.1
H7C4 C7C H7C6 109.5
H7C5 C7C H7C6 109.5
C2D C1D C6D 120
C2D C1D C7D 128.1(11)
C6D C1D C7D 111.9(11)
C1D C2D C3D 120
C1D C2D H2D 120
C3D C2D H2D 120
C2D C3D C4D 120
C2D C3D H3D 120
C4D C3D H3D 120
C5D C4D C3D 120
C5D C4D H4D 120
C3D C4D H4D 120
C4D C5D C6D 120
C4D C5D H5D 120
C6D C5D H5D 120
C5D C6D C1D 120
C5D C6D H6D 120
C1D C6D H6D 120
C1D C7D H7D1 109.5
C1D C7D H7D2 109.5
H7D1 C7D H7D2 109.5
C1D C7D H7D3 109.5
H7D1 C7D H7D3 109.5
H7D2 C7D H7D3 109.5
C1D C7D H7D4 109.5
H7D1 C7D H7D4 141.1
H7D2 C7D H7D4 56.3
H7D3 C7D H7D4 56.3
C1D C7D H7D5 109.5
H7D1 C7D H7D5 56.3
H7D2 C7D H7D5 141.1
H7D3 C7D H7D5 56.3
H7D4 C7D H7D5 109.5
C1D C7D H7D6 109.5
H7D1 C7D H7D6 56.3
H7D2 C7D H7D6 56.3
H7D3 C7D H7D6 141.1
H7D4 C7D H7D6 109.5
H7D5 C7D H7D6 109.5
C2X C1X C6X 120
C2X C1X C7X 126.6(7)
C6X C1X C7X 113.4(7)
C1X C2X C3X 120
C1X C2X H2X 120
C3X C2X H2X 120
C4X C3X C2X 120
C4X C3X H3X 120
C2X C3X H3X 120
C3X C4X C5X 120
C3X C4X H4X 120
C5X C4X H4X 120
C6X C5X C4X 120
C6X C5X H5X 120
C4X C5X H5X 120
C5X C6X C1X 120
C5X C6X H6X 120
C1X C6X H6X 120
C1X C7X H7X1 109.5
C1X C7X H7X2 109.5
H7X1 C7X H7X2 109.5
C1X C7X H7X3 109.5
H7X1 C7X H7X3 109.5
H7X2 C7X H7X3 109.5
C1X C7X H7X4 109.5
H7X1 C7X H7X4 141.1
H7X2 C7X H7X4 56.3
H7X3 C7X H7X4 56.3
C1X C7X H7X5 109.5
H7X1 C7X H7X5 56.3
H7X2 C7X H7X5 141.1
H7X3 C7X H7X5 56.3
H7X4 C7X H7X5 109.5
C1X C7X H7X6 109.5
H7X1 C7X H7X6 56.3
H7X2 C7X H7X6 56.3
H7X3 C7X H7X6 141.1
H7X4 C7X H7X6 109.5
H7X5 C7X H7X6 109.5
C7Y C1Y C2Y 130.7(12)
C7Y C1Y C6Y 109.3(12)
C2Y C1Y C6Y 120
C3Y C2Y C1Y 120
C3Y C2Y H2Y 120
C1Y C2Y H2Y 120
C4Y C3Y C2Y 120
C4Y C3Y H3Y 120
C2Y C3Y H3Y 120
C3Y C4Y C5Y 120
C3Y C4Y H4Y 120
C5Y C4Y H4Y 120
C6Y C5Y C4Y 120
C6Y C5Y H5Y 120
C4Y C5Y H5Y 120
C5Y C6Y C1Y 120
C5Y C6Y H6Y 120
C1Y C6Y H6Y 120
C1Y C7Y H7Y1 109.5
C1Y C7Y H7Y2 109.5
H7Y1 C7Y H7Y2 109.5
C1Y C7Y H7Y3 109.5
H7Y1 C7Y H7Y3 109.5
H7Y2 C7Y H7Y3 109.5
C1Y C7Y H7Y4 109.5
H7Y1 C7Y H7Y4 141.1
H7Y2 C7Y H7Y4 56.3
H7Y3 C7Y H7Y4 56.3
C1Y C7Y H7Y5 109.5
H7Y1 C7Y H7Y5 56.3
H7Y2 C7Y H7Y5 141.1
H7Y3 C7Y H7Y5 56.3
H7Y4 C7Y H7Y5 109.5
C1Y C7Y H7Y6 109.5
H7Y1 C7Y H7Y6 56.3
H7Y2 C7Y H7Y6 56.3
H7Y3 C7Y H7Y6 141.1
H7Y4 C7Y H7Y6 109.5
H7Y5 C7Y H7Y6 109.5

loop_
_geom_bond_atom_site_label_1
_geom_bond_atom_site_label_2
_geom_bond_distance
In1 N1 2.077(3)
In1 N2 2.081(3)
In1 Cd1 2.6461(4)
In2 N5 2.081(3)
In2 N6 2.084(3)
In2 Cd2 2.6427(4)
Cd1 N3 2.158(3)
Cd1 N4 2.166(3)
Cd2 N8 2.157(3)
Cd2 N7 2.158(3)
Si1 O1 1.637(3)
Si1 N1 1.716(3)
Si1 C13 1.854(5)
Si1 C14 1.868(5)
Si2 O1 1.643(3)
Si2 N2 1.717(3)
Si2 C16 1.864(4)
Si2 C15 1.870(4)
Si3 O2 1.639(3)
Si3 N5 1.706(3)
Si3 C64 1.860(4)
Si3 C65 1.870(4)
Si4 O2 1.643(3)
Si4 N6 1.717(3)
Si4 C66 1.862(4)
Si4 C67 1.869(4)
N1 C1 1.433(5)
N2 C17A 1.41(2)
N2 C17 1.445(8)
N3 C29 1.329(5)
N3 C34 1.434(5)
N4 C31 1.331(5)
N4 C43 1.430(5)
N5 C52 1.431(5)
N6 C68 1.431(5)
N7 C80 1.333(5)
N7 C85 1.437(5)
N8 C82 1.329(5)
N8 C94 1.431(5)
C1 C2 1.408(5)
C1 C6 1.412(6)
C2 C3 1.402(6)
C2 C7 1.512(6)
C3 C4 1.371(7)
C3 H3 0.95
C4 C5 1.381(7)
C4 H4 0.95
C5 C6 1.388(6)
C5 H5 0.95
C6 C10 1.508(6)
C7 C8 1.529(6)
C7 C9 1.532(6)
C7 H7 1
C8 H8C 0.98
C8 H8B 0.98
C8 H8A 0.98
C9 H9C 0.98
C9 H9B 0.98
C9 H9A 0.98
C10 C11 1.531(6)
C10 C12 1.533(6)
C10 H10 1
C11 H11C 0.98
C11 H11B 0.98
C11 H11A 0.98
C12 H12C 0.98
C12 H12B 0.98
C12 H12A 0.98
C13 H13C 0.98
C13 H13B 0.98
C13 H13A 0.98
C14 H14C 0.98
C14 H14B 0.98
C14 H14A 0.98
C15 H15C 0.98
C15 H15B 0.98
C15 H15A 0.98
C16 H16C 0.98
C16 H16B 0.98
C16 H16A 0.98
C17 C18 1.400(11)
C17 C22 1.423(10)
C18 C19 1.390(9)
C18 C23 1.520(10)
C19 C20 1.380(12)
C19 H19 0.95
C20 C21 1.384(15)
C20 H20 0.95
C21 C22 1.395(12)
C21 H21 0.95
C22 C26 1.510(10)
C23 C24 1.526(9)
C23 C25 1.531(8)
C23 H23 1
C24 H24A 0.98
C24 H24B 0.98
C24 H24C 0.98
C25 H25A 0.98
C25 H25B 0.98
C25 H25C 0.98
C26 C28 1.538(10)
C26 C27 1.541(10)
C26 H26 1
C27 H27A 0.98
C27 H27B 0.98
C27 H27C 0.98
C28 H28A 0.98
C28 H28B 0.98
C28 H28C 0.98
C17A C22A 1.40(3)
C17A C18A 1.40(3)
C18A C23A 1.44(3)
C18A C19A 1.45(3)
C19A C20A 1.32(4)
C19A H19A 0.95
C20A C21A 1.39(3)
C20A H20A 0.95
C21A C22A 1.36(3)
C21A H21A 0.95
C22A C26A 1.50(3)
C23A C24A 1.59(3)
C23A C25A 1.59(3)
C23A H23A 1
C24A H24D 0.98
C24A H24E 0.98
C24A H24F 0.98
C25A H25D 0.98
C25A H25E 0.98
C25A H25F 0.98
C26A C28A 1.56(3)
C26A C27A 1.56(3)
C26A H26A 1
C27A H27D 0.98
C27A H27E 0.98
C27A H27F 0.98
C28A H28D 0.98
C28A H28E 0.98
C28A H28F 0.98
C29 C30 1.399(5)
C29 C32 1.517(5)
C30 C31 1.390(5)
C30 H30 0.95
C31 C33 1.518(5)
C32 H32C 0.98
C32 H32B 0.98
C32 H32A 0.98
C33 H33C 0.98
C33 H33B 0.98
C33 H33A 0.98
C34 C39 1.392(6)
C34 C35 1.406(6)
C35 C36 1.393(6)
C35 C40 1.510(6)
C36 C37 1.377(6)
C36 H36 0.95
C37 C38 1.391(6)
C37 C41 1.509(6)
C38 C39 1.396(6)
C38 H38 0.95
C39 C42 1.511(6)
C40 H40C 0.98
C40 H40B 0.98
C40 H40A 0.98
C41 H41C 0.98
C41 H41B 0.98
C41 H41A 0.98
C42 H42C 0.98
C42 H42B 0.98
C42 H42A 0.98
C43 C44 1.391(6)
C43 C48 1.400(6)
C44 C45 1.399(6)
C44 C49 1.508(6)
C45 C46 1.380(6)
C45 H45 0.95
C46 C47 1.383(6)
C46 C50 1.513(6)
C47 C48 1.390(5)
C47 H47 0.95
C48 C51 1.503(6)
C49 H49C 0.98
C49 H49B 0.98
C49 H49A 0.98
C50 H50A 0.98
C50 H50B 0.98
C50 H50C 0.98
C50 H50D 0.98
C50 H50E 0.98
C50 H50F 0.98
C51 H51C 0.98
C51 H51B 0.98
C51 H51A 0.98
C52 C57 1.406(6)
C52 C53 1.419(6)
C53 C54 1.394(6)
C53 C58 1.513(6)
C54 C55 1.376(7)
C54 H54 0.95
C55 C56 1.361(7)
C55 H55 0.95
C56 C57 1.397(6)
C56 H56 0.95
C57 C61 1.510(6)
C58 C60 1.532(6)
C58 C59 1.536(6)
C58 H58 1
C59 H59A 0.98
C59 H59B 0.98
C59 H59C 0.98
C60 H60A 0.98
C60 H60B 0.98
C60 H60C 0.98
C61 C62 1.528(6)
C61 C63 1.530(6)
C61 H61 1
C62 H62A 0.98
C62 H62B 0.98
C62 H62C 0.98
C63 H63A 0.98
C63 H63B 0.98
C63 H63C 0.98
C64 H64A 0.98
C64 H64B 0.98
C64 H64C 0.98
C65 H65A 0.98
C65 H65B 0.98
C65 H65C 0.98
C66 H66A 0.98
C66 H66B 0.98
C66 H66C 0.98
C67 H67A 0.98
C67 H67B 0.98
C67 H67C 0.98
C68 C73 1.405(6)
C68 C69 1.414(5)
C69 C70 1.393(6)
C69 C74 1.509(6)
C70 C71 1.372(7)
C70 H70 0.95
C71 C72 1.379(7)
C71 H71 0.95
C72 C73 1.384(6)
C72 H72 0.95
C73 C77 1.519(6)
C74 C76 1.522(7)
C74 C75 1.528(6)
C74 H74 1
C75 H75A 0.98
C75 H75B 0.98
C75 H75C 0.98
C76 H76A 0.98
C76 H76B 0.98
C76 H76C 0.98
C77 C79 1.528(7)
C77 C78 1.532(6)
C77 H77 1
C78 H78A 0.98
C78 H78B 0.98
C78 H78C 0.98
C79 H79A 0.98
C79 H79B 0.98
C79 H79C 0.98
C80 C81 1.400(5)
C80 C83 1.514(5)
C81 C82 1.401(5)
C81 H81 0.95
C82 C84 1.514(5)
C83 H83A 0.98
C83 H83B 0.98
C83 H83C 0.98
C84 H84A 0.98
C84 H84B 0.98
C84 H84C 0.98
C85 C90 1.399(6)
C85 C86 1.399(6)
C86 C87 1.396(6)
C86 C91 1.498(6)
C87 C88 1.381(6)
C87 H87 0.95
C88 C89 1.384(6)
C88 C92 1.521(6)
C89 C90 1.392(6)
C89 H89 0.95
C90 C93 1.510(6)
C91 H91A 0.98
C91 H91B 0.98
C91 H91C 0.98
C92 H92A 0.98
C92 H92B 0.98
C92 H92C 0.98
C93 H93A 0.98
C93 H93B 0.98
C93 H93C 0.98
C94 C99 1.402(6)
C94 C95 1.404(6)
C95 C96 1.392(6)
C95 C100 1.507(6)
C96 C97 1.382(7)
C96 H96 0.95
C97 C98 1.388(7)
C97 C101 1.518(6)
C98 C99 1.395(6)
C98 H98 0.95
C99 C102 1.508(6)
C100 H10A 0.98
C100 H10B 0.98
C100 H10C 0.98
C101 H10D 0.98
C101 H10E 0.98
C101 H10F 0.98
C102 H10G 0.98
C102 H10H 0.98
C102 H10I 0.98
C1A C7A 1.280(12)
C1A C2A 1.39
C1A C6A 1.39
C2A C3A 1.39
C2A H2A 0.95
C3A C4A 1.39
C3A H3A 0.95
C4A C5A 1.39
C4A H4A 0.95
C5A C6A 1.39
C5A H5A 0.95
C6A H6A 0.95
C7A H7A1 0.98
C7A H7A2 0.98
C7A H7A3 0.98
C7A H7A4 0.98
C7A H7A5 0.98
C7A H7A6 0.98
C1B C2B 1.336(8)
C1B C6B 1.410(8)
C1B C7B 1.478(9)
C2B C3B 1.426(9)
C2B H2B 0.95
C3B C4B 1.339(9)
C3B H3B 0.95
C4B C5B 1.370(8)
C4B H4B 0.95
C5B C6B 1.374(8)
C5B H5B 0.95
C6B H6B 0.95
C7B H7B1 0.98
C7B H7B2 0.98
C7B H7B3 0.98
C7B H7B4 0.98
C7B H7B5 0.98
C7B H7B6 0.98
C1C C2C 1.39
C1C C6C 1.39
C1C C7C 1.47(2)
C2C C3C 1.39
C2C H2C 0.95
C3C C4C 1.39
C3C H3C 0.95
C4C C5C 1.39
C4C H4C 0.95
C5C C6C 1.39
C5C H5C 0.95
C6C H6C 0.95
C7C H7C1 0.98
C7C H7C2 0.98
C7C H7C3 0.98
C7C H7C4 0.98
C7C H7C5 0.98
C7C H7C6 0.98
C1D C2D 1.39
C1D C6D 1.39
C1D C7D 1.64(3)
C2D C3D 1.39
C2D H2D 0.95
C3D C4D 1.39
C3D H3D 0.95
C4D C5D 1.39
C4D H4D 0.95
C5D C6D 1.39
C5D H5D 0.95
C6D H6D 0.95
C7D H7D1 0.98
C7D H7D2 0.98
C7D H7D3 0.98
C7D H7D4 0.98
C7D H7D5 0.98
C7D H7D6 0.98
C1X C2X 1.39
C1X C6X 1.39
C1X C7X 1.433(12)
C2X C3X 1.39
C2X H2X 0.95
C3X C4X 1.39
C3X H3X 0.95
C4X C5X 1.39
C4X H4X 0.95
C5X C6X 1.39
C5X H5X 0.95
C6X H6X 0.95
C7X H7X1 0.98
C7X H7X2 0.98
C7X H7X3 0.98
C7X H7X4 0.98
C7X H7X5 0.98
C7X H7X6 0.98
C1Y C7Y 1.33(3)
C1Y C2Y 1.39
C1Y C6Y 1.39
C2Y C3Y 1.39
C2Y H2Y 0.95
C3Y C4Y 1.39
C3Y H3Y 0.95
C4Y C5Y 1.39
C4Y H4Y 0.95
C5Y C6Y 1.39
C5Y H5Y 0.95
C6Y H6Y 0.95
C7Y H7Y1 0.98
C7Y H7Y2 0.98
C7Y H7Y3 0.98
C7Y H7Y4 0.98
C7Y H7Y5 0.98
C7Y H7Y6 0.98
